data_7030397
loop_
_publ_author_name
'Suzuki, Tatsuya'
'Kajita, Yuji'
'Masuda, Hideki'

_publ_section_title
;
 Deprotonation/protonation-driven change of the \s-donor ability of a
 sulfur atom in iron(ii) complexes with a thioamide SNS pincer type
 ligand.
;
_journal_issue 25
_journal_name_full 'Dalton transactions (Cambridge, England : 2003)'
_journal_page_first 9732
_journal_page_last 9739
_journal_paper_doi 10.1039/c4dt00524d
_journal_volume 43
_journal_year 2014
_chemical_formula_moiety 'C94 H81 Fe N3 O3 S2'
_chemical_formula_sum 'C94 H81 Fe N3 O3 S2'
_chemical_formula_weight 1420.66
_space_group_IT_number 2
_symmetry_cell_setting triclinic
_symmetry_Int_Tables_number 2
_symmetry_space_group_name_Hall '-P 1'
_symmetry_space_group_name_H-M 'P -1'
_atom_sites_solution_hydrogens geom
_atom_sites_solution_primary direct
_atom_sites_solution_secondary difmap
_cell_angle_alpha 65.733(7)
_cell_angle_beta 79.394(9)
_cell_angle_gamma 78.280(10)
_cell_formula_units_Z 2
_cell_length_a 13.514(3)
_cell_length_b 16.520(3)
_cell_length_c 19.046(4)
_cell_measurement_reflns_used 10118
_cell_measurement_temperature 123
_cell_measurement_theta_max 27.48
_cell_measurement_theta_min 3.10
_cell_volume 3771.4(14)
_computing_cell_refinement CrystalClear
_computing_data_collection 'CrystalClear (Rigaku/MSC Inc., 2006)'
_computing_data_reduction CrystalClear
_computing_molecular_graphics 'CrystalStructure 4.0'
_computing_publication_material 'CrystalStructure 4.0 (Rigaku, 2010)'
_computing_structure_refinement 'SHELXL97 (Sheldrick, 2008)'
_computing_structure_solution 'Il Milione (Burla, et al., 2007)'
_diffrn_ambient_temperature 123
_diffrn_detector_area_resol_mean 7.314
_diffrn_measured_fraction_theta_full 0.953
_diffrn_measured_fraction_theta_max 0.953
_diffrn_measurement_device_type 'Rigaku Mercury70'
_diffrn_measurement_method \w
_diffrn_radiation_type 'Mo K\a'
_diffrn_radiation_wavelength 0.71070
_diffrn_reflns_av_R_equivalents 0.0341
_diffrn_reflns_limit_h_max 17
_diffrn_reflns_limit_h_min -17
_diffrn_reflns_limit_k_max 17
_diffrn_reflns_limit_k_min -21
_diffrn_reflns_limit_l_max 24
_diffrn_reflns_limit_l_min -19
_diffrn_reflns_number 30043
_diffrn_reflns_theta_full 27.53
_diffrn_reflns_theta_max 27.53
_diffrn_standards_number 0
_exptl_absorpt_coefficient_mu 0.310
_exptl_absorpt_correction_type none
_exptl_crystal_colour yellow
_exptl_crystal_density_diffrn 1.251
_exptl_crystal_density_method 'not measured'
_exptl_crystal_description chip
_exptl_crystal_F_000 1496.00
_exptl_crystal_size_max 0.200
_exptl_crystal_size_mid 0.200
_exptl_crystal_size_min 0.100
_refine_diff_density_max 0.480
_refine_diff_density_min -0.480
_refine_ls_extinction_method none
_refine_ls_goodness_of_fit_ref 1.064
_refine_ls_hydrogen_treatment mixed
_refine_ls_number_parameters 958
_refine_ls_number_reflns 16577
_refine_ls_number_restraints 6
_refine_ls_R_factor_gt 0.0603
_refine_ls_shift/su_max 0.001
_refine_ls_structure_factor_coef Fsqd
_refine_ls_weighting_details 'w = 1/[\s^2^(Fo^2^)+(0.0710P)^2^+1.7353P] where P=(Fo^2^+2Fc^2^)/3'
_refine_ls_weighting_scheme calc
_refine_ls_wR_factor_ref 0.1706
_reflns_number_gt 11937
_reflns_number_total 16577
_reflns_threshold_expression F^2^>2.0\s(F^2^)
_cod_data_source_file c4dt00524d2.cif
_cod_data_source_block FeCO2_120210
_cod_depositor_comments 'Adding full bibliography for 7030394--7030398.cif.'
_cod_original_cell_volume 3771.5(13)
_cod_database_code 7030397

loop_
_symmetry_equiv_pos_site_id
_symmetry_equiv_pos_as_xyz
1 +X,+Y,+Z
2 -X,-Y,-Z

loop_
_atom_site_label
_atom_site_type_symbol
_atom_site_fract_x
_atom_site_fract_y
_atom_site_fract_z
_atom_site_U_iso_or_equiv
_atom_site_adp_type
_atom_site_occupancy
_atom_site_symmetry_multiplicity
_atom_site_calc_flag
_atom_site_refinement_flags
Fe1 Fe 0.60190(3) 0.79645(2) 0.543780(19) 0.02701(11) Uani 1.0 2 d .
S1 S 0.67254(6) 0.77740(4) 0.64966(4) 0.03353(16) Uani 1.0 2 d .
S2 S 0.53618(6) 0.79818(4) 0.44201(4) 0.03481(16) Uani 1.0 2 d .
O1 O 0.7988(2) 0.74585(18) 0.46429(16) 0.0688(7) Uani 1.0 2 d .
O2 O 0.61350(18) 0.98868(13) 0.46869(13) 0.0516(6) Uani 1.0 2 d .
O3 O 0.39859(18) 0.81888(14) 0.62877(14) 0.0564(6) Uani 1.0 2 d .
N1 N 0.59145(14) 0.66663(13) 0.59347(11) 0.0228(4) Uani 1.0 2 d .
N2 N 0.66822(15) 0.62343(13) 0.77694(11) 0.0258(5) Uani 1.0 2 d .
N3 N 0.50441(15) 0.64687(13) 0.43507(11) 0.0248(4) Uani 1.0 2 d .
C1 C 0.65392(18) 0.66635(15) 0.70486(13) 0.0243(5) Uani 1.0 2 d .
C2 C 0.52990(18) 0.68366(16) 0.47558(13) 0.0249(5) Uani 1.0 2 d .
C3 C 0.7292(3) 0.76712(18) 0.49629(15) 0.0342(6) Uani 1.0 2 d .
C4 C 0.6102(2) 0.91403(18) 0.49799(15) 0.0339(6) Uani 1.0 2 d .
C5 C 0.4759(3) 0.81454(17) 0.59401(17) 0.0376(7) Uani 1.0 2 d .
C6 C 0.61979(18) 0.61747(16) 0.66527(13) 0.0245(5) Uani 1.0 2 d .
C7 C 0.61957(19) 0.52554(16) 0.69941(14) 0.0284(6) Uani 1.0 2 d .
C8 C 0.58894(19) 0.48339(16) 0.65933(14) 0.0294(6) Uani 1.0 2 d .
C9 C 0.55751(19) 0.53392(16) 0.58670(14) 0.0278(5) Uani 1.0 2 d .
C10 C 0.55928(17) 0.62582(15) 0.55451(13) 0.0233(5) Uani 1.0 2 d .
C11 C 0.70533(18) 0.67000(16) 0.81300(13) 0.0246(5) Uani 1.0 2 d .
C12 C 0.80850(18) 0.65200(16) 0.82161(14) 0.0272(5) Uani 1.0 2 d .
C13 C 0.8470(2) 0.69795(18) 0.85505(16) 0.0360(6) Uani 1.0 2 d .
C14 C 0.7850(3) 0.76089(19) 0.88070(17) 0.0398(7) Uani 1.0 2 d .
C15 C 0.6816(2) 0.77516(18) 0.87385(14) 0.0333(6) Uani 1.0 2 d .
C16 C 0.63976(19) 0.73046(17) 0.84102(13) 0.0286(6) Uani 1.0 2 d .
C17 C 0.52521(19) 0.74484(17) 0.83666(15) 0.0320(6) Uani 1.0 2 d .
C18 C 0.4758(2) 0.83977(18) 0.82809(16) 0.0365(6) Uani 1.0 2 d .
C19 C 0.4043(3) 0.8578(2) 0.88306(19) 0.0460(8) Uani 1.0 2 d .
C20 C 0.3651(3) 0.9461(3) 0.8738(3) 0.0540(9) Uani 1.0 2 d .
C21 C 0.3978(3) 1.0158(2) 0.8098(3) 0.0575(10) Uani 1.0 2 d .
C22 C 0.4673(3) 0.9989(2) 0.7531(3) 0.0579(10) Uani 1.0 2 d .
C23 C 0.5060(3) 0.9113(2) 0.76241(18) 0.0474(8) Uani 1.0 2 d .
C24 C 0.4719(3) 0.67320(18) 0.90419(17) 0.0383(7) Uani 1.0 2 d .
C25 C 0.4981(3) 0.64066(19) 0.97915(17) 0.0460(8) Uani 1.0 2 d .
C26 C 0.4432(3) 0.5795(2) 1.0408(2) 0.0603(11) Uani 1.0 2 d .
C27 C 0.3620(3) 0.5513(3) 1.0279(3) 0.0651(12) Uani 1.0 2 d .
C28 C 0.3349(3) 0.5826(3) 0.9548(3) 0.0643(11) Uani 1.0 2 d .
C29 C 0.3897(3) 0.6436(2) 0.8928(2) 0.0512(8) Uani 1.0 2 d .
C30 C 0.87796(19) 0.58511(17) 0.79162(15) 0.0290(6) Uani 1.0 2 d .
C31 C 0.96236(19) 0.53267(16) 0.84292(15) 0.0302(6) Uani 1.0 2 d .
C32 C 1.0631(2) 0.54838(19) 0.82187(17) 0.0382(7) Uani 1.0 2 d .
C33 C 1.1363(3) 0.5002(2) 0.87205(18) 0.0432(7) Uani 1.0 2 d .
C34 C 1.1108(3) 0.4358(2) 0.94327(18) 0.0456(8) Uani 1.0 2 d .
C35 C 1.0112(3) 0.4186(2) 0.96514(18) 0.0459(8) Uani 1.0 2 d .
C36 C 0.9377(3) 0.46697(18) 0.91519(16) 0.0380(7) Uani 1.0 2 d .
C37 C 0.91774(19) 0.62716(18) 0.70641(15) 0.0313(6) Uani 1.0 2 d .
C38 C 0.9371(3) 0.7155(2) 0.67087(17) 0.0406(7) Uani 1.0 2 d .
C39 C 0.9773(3) 0.7507(2) 0.59321(18) 0.0464(8) Uani 1.0 2 d .
C40 C 0.9967(3) 0.6987(3) 0.55015(18) 0.0485(8) Uani 1.0 2 d .
C41 C 0.9770(3) 0.6118(3) 0.58417(19) 0.0525(9) Uani 1.0 2 d .
C42 C 0.9378(3) 0.5760(2) 0.66208(17) 0.0430(7) Uani 1.0 2 d .
C43 C 0.8317(3) 0.8141(3) 0.9117(3) 0.0628(11) Uani 1.0 2 d .
C44 C 0.8425(4) 0.9084(3) 0.8494(3) 0.0711(12) Uani 1.0 2 d .
C45 C 0.7727(4) 0.8197(3) 0.9860(3) 0.0889(17) Uani 1.0 2 d .
C46 C 0.48938(18) 0.70196(16) 0.35608(13) 0.0254(5) Uani 1.0 2 d .
C47 C 0.57157(18) 0.70110(16) 0.29922(14) 0.0274(5) Uani 1.0 2 d .
C48 C 0.5572(2) 0.74908(18) 0.22167(14) 0.0351(6) Uani 1.0 2 d .
C49 C 0.4635(3) 0.7951(2) 0.19806(16) 0.0414(7) Uani 1.0 2 d .
C50 C 0.3829(2) 0.79425(19) 0.25558(15) 0.0360(7) Uani 1.0 2 d .
C51 C 0.39451(19) 0.75116(17) 0.33404(14) 0.0280(5) Uani 1.0 2 d .
C52 C 0.67515(19) 0.64799(17) 0.32197(14) 0.0307(6) Uani 1.0 2 d .
C53 C 0.6857(2) 0.55244(18) 0.32754(16) 0.0363(6) Uani 1.0 2 d .
C54 C 0.7422(3) 0.4851(2) 0.38354(19) 0.0493(8) Uani 1.0 2 d .
C55 C 0.7569(3) 0.3976(3) 0.3899(3) 0.0602(10) Uani 1.0 2 d .
C56 C 0.7144(3) 0.3755(2) 0.3408(3) 0.0543(9) Uani 1.0 2 d .
C57 C 0.6589(3) 0.4414(3) 0.2844(2) 0.0495(8) Uani 1.0 2 d .
C58 C 0.6453(3) 0.5300(2) 0.27798(18) 0.0423(7) Uani 1.0 2 d .
C59 C 0.76125(19) 0.69774(17) 0.26741(14) 0.0304(6) Uani 1.0 2 d .
C60 C 0.7699(2) 0.78101(19) 0.26551(16) 0.0372(6) Uani 1.0 2 d .
C61 C 0.8408(3) 0.8321(2) 0.21387(18) 0.0414(7) Uani 1.0 2 d .
C62 C 0.9074(3) 0.7992(2) 0.16369(17) 0.0434(7) Uani 1.0 2 d .
C63 C 0.9024(3) 0.7157(3) 0.16711(18) 0.0442(7) Uani 1.0 2 d .
C64 C 0.8298(2) 0.6644(2) 0.21858(16) 0.0375(7) Uani 1.0 2 d .
C65 C 0.30476(18) 0.75727(17) 0.39460(14) 0.0283(6) Uani 1.0 2 d .
C66 C 0.27683(18) 0.84846(17) 0.40135(15) 0.0294(6) Uani 1.0 2 d .
C67 C 0.2888(3) 0.93025(19) 0.34026(16) 0.0393(7) Uani 1.0 2 d .
C68 C 0.2567(3) 1.01059(19) 0.34996(17) 0.0417(7) Uani 1.0 2 d .
C69 C 0.2139(3) 1.0105(2) 0.42118(18) 0.0433(7) Uani 1.0 2 d .
C70 C 0.2034(3) 0.9304(2) 0.48269(18) 0.0498(8) Uani 1.0 2 d .
C71 C 0.2336(3) 0.8501(2) 0.47253(17) 0.0431(7) Uani 1.0 2 d .
C72 C 0.2134(2) 0.72657(18) 0.38118(15) 0.0332(6) Uani 1.0 2 d .
C73 C 0.2080(3) 0.6355(2) 0.40955(18) 0.0420(7) Uani 1.0 2 d .
C74 C 0.1283(3) 0.6039(3) 0.3965(3) 0.0563(9) Uani 1.0 2 d .
C75 C 0.0518(3) 0.6643(3) 0.3548(3) 0.0625(11) Uani 1.0 2 d .
C76 C 0.0558(3) 0.7544(3) 0.3276(2) 0.0567(9) Uani 1.0 2 d .
C77 C 0.1360(3) 0.7860(3) 0.33973(17) 0.0421(7) Uani 1.0 2 d .
C78A C 0.4339(6) 0.8384(7) 0.1137(6) 0.0294(19) Uani 0.475(9) 2 d .
C78B C 0.4676(8) 0.8563(7) 0.1106(6) 0.048(3) Uani 0.525(9) 2 d .
C79A C 0.4011(15) 0.9380(10) 0.0985(9) 0.166(10) Uani 0.475(9) 2 d .
C79B C 0.3955(5) 0.9408(5) 0.0907(4) 0.0282(17) Uani 0.525(9) 2 d .
C80A C 0.5337(5) 0.8314(5) 0.0590(4) 0.046(3) Uani 0.475(9) 2 d .
C80B C 0.4633(7) 0.7954(6) 0.0711(4) 0.067(3) Uani 0.525(9) 2 d .
C82 C 0.2097(4) 0.6833(4) 0.1588(3) 0.0943(15) Uani 1.0 2 d .
C83 C 0.1751(3) 0.7675(3) 0.0919(3) 0.0718(12) Uani 1.0 2 d .
C84 C 0.1625(3) 0.8506(4) 0.0959(3) 0.0759(13) Uani 1.0 2 d .
C85 C 0.1287(4) 0.9274(4) 0.0347(4) 0.0803(13) Uani 1.0 2 d .
C86 C 0.1059(4) 0.9221(4) -0.0312(4) 0.0866(15) Uani 1.0 2 d .
C87 C 0.1170(4) 0.8431(4) -0.0363(4) 0.0860(14) Uani 1.0 2 d .
C88 C 0.1526(4) 0.7648(3) 0.0253(3) 0.0732(12) Uani 1.0 2 d .
C89 C 0.1498(6) 0.7814(4) -0.2228(4) 0.136(3) Uani 1.0 2 d .
C90 C 0.1346(4) 0.8767(3) -0.2740(3) 0.0791(13) Uani 1.0 2 d .
C91 C 0.0502(4) 0.9154(4) -0.3166(3) 0.0791(13) Uani 1.0 2 d .
C92 C 0.0375(4) 1.0065(4) -0.3630(3) 0.0815(13) Uani 1.0 2 d .
C93 C 0.1048(4) 1.0588(3) -0.3704(3) 0.0777(13) Uani 1.0 2 d .
C94 C 0.1886(4) 1.0214(4) -0.3292(3) 0.0783(13) Uani 1.0 2 d .
C95 C 0.2029(4) 0.9327(4) -0.2814(3) 0.0740(12) Uani 1.0 2 d .
H78A H 0.3794 0.8102 0.1069 0.041(17) Uiso 0.475(9) 2 d .
H7 H 0.6402 0.4919 0.7497 0.0340 Uiso 1.0 2 calc R
H8 H 0.5895 0.4203 0.6815 0.0352 Uiso 1.0 2 calc R
H9 H 0.5349 0.5059 0.5591 0.0333 Uiso 1.0 2 calc R
H13 H 0.9175 0.6860 0.8606 0.0432 Uiso 1.0 2 calc R
H15 H 0.6380 0.8169 0.8922 0.0400 Uiso 1.0 2 calc R
H17 H 0.5165 0.7380 0.7884 0.0384 Uiso 1.0 2 calc R
H19 H 0.3812 0.8096 0.9278 0.0552 Uiso 1.0 2 calc R
H20 H 0.3156 0.9577 0.9122 0.0648 Uiso 1.0 2 calc R
H21 H 0.3727 1.0759 0.8043 0.0690 Uiso 1.0 2 calc R
H22 H 0.4888 1.0472 0.7078 0.0694 Uiso 1.0 2 calc R
H23 H 0.5539 0.9000 0.7231 0.0569 Uiso 1.0 2 calc R
H25 H 0.5539 0.6602 0.9886 0.0551 Uiso 1.0 2 calc R
H26 H 0.4623 0.5574 1.0918 0.0724 Uiso 1.0 2 calc R
H27 H 0.3246 0.5101 1.0700 0.0781 Uiso 1.0 2 calc R
H28 H 0.2787 0.5629 0.9459 0.0772 Uiso 1.0 2 calc R
H29 H 0.3702 0.6651 0.8421 0.0615 Uiso 1.0 2 calc R
H30 H 0.8349 0.5403 0.7959 0.0348 Uiso 1.0 2 calc R
H32 H 1.0819 0.5925 0.7726 0.0459 Uiso 1.0 2 calc R
H33 H 1.2046 0.5120 0.8569 0.0518 Uiso 1.0 2 calc R
H34 H 1.1613 0.4032 0.9774 0.0548 Uiso 1.0 2 calc R
H35 H 0.9932 0.3738 1.0142 0.0551 Uiso 1.0 2 calc R
H36 H 0.8695 0.4550 0.9307 0.0456 Uiso 1.0 2 calc R
H38 H 0.9228 0.7523 0.6999 0.0487 Uiso 1.0 2 calc R
H39 H 0.9912 0.8108 0.5700 0.0557 Uiso 1.0 2 calc R
H40 H 1.0236 0.7228 0.4972 0.0582 Uiso 1.0 2 calc R
H41 H 0.9902 0.5757 0.5545 0.0630 Uiso 1.0 2 calc R
H42 H 0.9246 0.5156 0.6849 0.0517 Uiso 1.0 2 calc R
H43 H 0.9016 0.7824 0.9237 0.0753 Uiso 1.0 2 calc R
H44A H 0.8859 0.9033 0.8037 0.0853 Uiso 1.0 2 calc R
H44B H 0.8734 0.9416 0.8700 0.0853 Uiso 1.0 2 calc R
H44C H 0.7752 0.9403 0.8348 0.0853 Uiso 1.0 2 calc R
H45A H 0.7033 0.8500 0.9762 0.1067 Uiso 1.0 2 calc R
H45B H 0.8065 0.8538 1.0039 0.1067 Uiso 1.0 2 calc R
H45C H 0.7702 0.7591 1.0259 0.1067 Uiso 1.0 2 calc R
H48 H 0.6137 0.7504 0.1834 0.0421 Uiso 1.0 2 calc R
H50 H 0.3177 0.8242 0.2406 0.0433 Uiso 1.0 2 calc R
H52 H 0.6803 0.6445 0.3749 0.0368 Uiso 1.0 2 calc R
H54 H 0.7711 0.4997 0.4179 0.0591 Uiso 1.0 2 calc R
H55 H 0.7962 0.3525 0.4280 0.0723 Uiso 1.0 2 calc R
H56 H 0.7234 0.3149 0.3459 0.0652 Uiso 1.0 2 calc R
H57 H 0.6302 0.4264 0.2501 0.0594 Uiso 1.0 2 calc R
H58 H 0.6076 0.5753 0.2389 0.0507 Uiso 1.0 2 calc R
H60 H 0.7258 0.8032 0.3006 0.0446 Uiso 1.0 2 calc R
H61 H 0.8442 0.8896 0.2126 0.0497 Uiso 1.0 2 calc R
H62 H 0.9559 0.8343 0.1274 0.0521 Uiso 1.0 2 calc R
H63 H 0.9491 0.6924 0.1339 0.0530 Uiso 1.0 2 calc R
H64 H 0.8273 0.6066 0.2202 0.0450 Uiso 1.0 2 calc R
H65 H 0.3255 0.7130 0.4460 0.0340 Uiso 1.0 2 calc R
H67 H 0.3196 0.9311 0.2910 0.0471 Uiso 1.0 2 calc R
H68 H 0.2643 1.0658 0.3072 0.0500 Uiso 1.0 2 calc R
H69 H 0.1917 1.0655 0.4279 0.0520 Uiso 1.0 2 calc R
H70 H 0.1753 0.9300 0.5324 0.0598 Uiso 1.0 2 calc R
H71 H 0.2243 0.7952 0.5153 0.0517 Uiso 1.0 2 calc R
H73 H 0.2598 0.5939 0.4385 0.0503 Uiso 1.0 2 calc R
H74 H 0.1262 0.5412 0.4159 0.0676 Uiso 1.0 2 calc R
H75 H -0.0028 0.6433 0.3453 0.0751 Uiso 1.0 2 calc R
H76 H 0.0027 0.7960 0.3000 0.0680 Uiso 1.0 2 calc R
H77 H 0.1381 0.8487 0.3195 0.0505 Uiso 1.0 2 calc R
H79A H 0.4606 0.9696 0.0780 0.1989 Uiso 0.475(9) 2 calc R
H79B H 0.3702 0.9444 0.1471 0.1989 Uiso 0.475(9) 2 calc R
H79C H 0.3514 0.9638 0.0607 0.1989 Uiso 0.475(9) 2 calc R
H79D H 0.4167 0.9825 0.0383 0.0338 Uiso 0.525(9) 2 calc R
H79E H 0.3949 0.9679 0.1279 0.0338 Uiso 0.525(9) 2 calc R
H79F H 0.3271 0.9281 0.0926 0.0338 Uiso 0.525(9) 2 calc R
H80A H 0.5323 0.8852 0.0108 0.0553 Uiso 0.475(9) 2 calc R
H80B H 0.5391 0.7782 0.0470 0.0553 Uiso 0.475(9) 2 calc R
H80C H 0.5925 0.8264 0.0847 0.0553 Uiso 0.475(9) 2 calc R
H80D H 0.3926 0.7979 0.0638 0.0808 Uiso 0.525(9) 2 calc R
H80E H 0.4901 0.7338 0.1030 0.0808 Uiso 0.525(9) 2 calc R
H80F H 0.5043 0.8147 0.0205 0.0808 Uiso 0.525(9) 2 calc R
H82A H 0.1568 0.6441 0.1784 0.1132 Uiso 1.0 2 calc R
H82B H 0.2223 0.6991 0.2003 0.1132 Uiso 1.0 2 calc R
H82C H 0.2725 0.6519 0.1412 0.1132 Uiso 1.0 2 calc R
H84 H 0.1772 0.8552 0.1409 0.0911 Uiso 1.0 2 calc R
H85 H 0.1211 0.9842 0.0379 0.0963 Uiso 1.0 2 calc R
H86 H 0.0823 0.9751 -0.0726 0.1039 Uiso 1.0 2 calc R
H87 H 0.1011 0.8393 -0.0813 0.1031 Uiso 1.0 2 calc R
H88 H 0.1614 0.7086 0.0207 0.0879 Uiso 1.0 2 calc R
H89A H 0.1498 0.7755 -0.1695 0.1633 Uiso 1.0 2 calc R
H89B H 0.2152 0.7525 -0.2397 0.1633 Uiso 1.0 2 calc R
H89C H 0.0947 0.7523 -0.2251 0.1633 Uiso 1.0 2 calc R
H91 H 0.0019 0.8792 -0.3135 0.0949 Uiso 1.0 2 calc R
H92 H -0.0208 1.0320 -0.3902 0.0978 Uiso 1.0 2 calc R
H93 H 0.0957 1.1206 -0.4033 0.0932 Uiso 1.0 2 calc R
H94 H 0.2371 1.0584 -0.3344 0.0939 Uiso 1.0 2 calc R
H95 H 0.2601 0.9092 -0.2530 0.0888 Uiso 1.0 2 calc R
H78B H 0.5372 0.8742 0.0948 0.0552 Uiso 0.5245 2 calc R

loop_
_atom_site_aniso_label
_atom_site_aniso_U_11
_atom_site_aniso_U_22
_atom_site_aniso_U_33
_atom_site_aniso_U_12
_atom_site_aniso_U_13
_atom_site_aniso_U_23
Fe1 0.0341(2) 0.0222(2) 0.02469(19) -0.00443(14) -0.00650(14) -0.00754(14)
S1 0.0501(4) 0.0285(4) 0.0251(3) -0.0142(3) -0.0091(3) -0.0076(3)
S2 0.0524(5) 0.0240(4) 0.0291(4) -0.0056(3) -0.0170(3) -0.0061(3)
O1 0.0594(17) 0.0768(18) 0.0665(17) -0.0112(14) -0.0068(14) -0.0236(15)
O2 0.0629(15) 0.0246(11) 0.0581(14) -0.0099(10) -0.0063(11) -0.0053(10)
O3 0.0488(14) 0.0377(12) 0.0724(16) -0.0067(10) 0.0115(12) -0.0186(12)
N1 0.0254(10) 0.0227(10) 0.0205(10) -0.0030(8) -0.0035(8) -0.0085(8)
N2 0.0262(10) 0.0288(11) 0.0230(10) -0.0037(8) -0.0023(8) -0.0109(9)
N3 0.0263(10) 0.0270(11) 0.0224(10) -0.0026(8) -0.0033(8) -0.0111(9)
C1 0.0280(12) 0.0229(12) 0.0222(11) -0.0053(10) -0.0043(9) -0.0075(10)
C2 0.0256(12) 0.0248(13) 0.0236(12) -0.0028(10) -0.0032(9) -0.0089(10)
C3 0.0424(16) 0.0306(15) 0.0260(13) -0.0062(12) 0.0049(11) -0.0104(11)
C4 0.0378(15) 0.0303(15) 0.0338(14) -0.0054(11) -0.0052(11) -0.0121(12)
C5 0.0449(17) 0.0237(14) 0.0412(16) -0.0014(12) -0.0061(13) -0.0106(12)
C6 0.0256(12) 0.0249(12) 0.0229(11) -0.0035(9) -0.0036(9) -0.0088(10)
C7 0.0331(13) 0.0261(13) 0.0238(12) -0.0040(10) -0.0063(10) -0.0063(10)
C8 0.0362(14) 0.0213(12) 0.0289(13) -0.0050(10) -0.0047(11) -0.0071(10)
C9 0.0329(13) 0.0261(13) 0.0256(12) -0.0056(10) -0.0040(10) -0.0103(10)
C10 0.0239(11) 0.0236(12) 0.0235(12) -0.0014(9) -0.0028(9) -0.0111(10)
C11 0.0287(12) 0.0260(13) 0.0189(11) -0.0037(10) -0.0024(9) -0.0087(10)
C12 0.0289(12) 0.0286(13) 0.0261(12) -0.0004(10) -0.0059(10) -0.0134(10)
C13 0.0345(14) 0.0361(15) 0.0439(16) 0.0047(12) -0.0153(12) -0.0219(13)
C14 0.0533(18) 0.0340(15) 0.0399(16) 0.0072(13) -0.0217(14) -0.0215(13)
C15 0.0420(15) 0.0334(15) 0.0263(13) 0.0066(12) -0.0066(11) -0.0177(11)
C16 0.0321(13) 0.0305(14) 0.0209(12) -0.0013(10) -0.0029(10) -0.0092(10)
C17 0.0296(13) 0.0320(14) 0.0303(13) -0.0001(11) 0.0010(10) -0.0116(11)
C18 0.0293(14) 0.0314(15) 0.0413(16) -0.0016(11) -0.0016(11) -0.0089(12)
C19 0.0376(16) 0.0343(16) 0.060(2) -0.0009(13) 0.0049(14) -0.0183(15)
C20 0.0350(16) 0.0434(19) 0.082(3) 0.0038(14) -0.0001(16) -0.0299(18)
C21 0.0377(17) 0.0322(17) 0.100(3) 0.0063(13) -0.0229(18) -0.0217(18)
C22 0.049(2) 0.0355(18) 0.070(3) -0.0034(15) -0.0172(17) 0.0016(16)
C23 0.0400(16) 0.0399(18) 0.0466(18) 0.0008(13) -0.0031(13) -0.0048(14)
C24 0.0375(15) 0.0263(14) 0.0438(16) 0.0005(11) 0.0080(12) -0.0138(12)
C25 0.0529(19) 0.0321(16) 0.0382(16) 0.0015(13) 0.0085(14) -0.0082(13)
C26 0.071(3) 0.0378(18) 0.0432(18) 0.0071(17) 0.0182(17) -0.0041(15)
C27 0.060(3) 0.0339(18) 0.076(3) -0.0059(16) 0.028(2) -0.0111(18)
C28 0.054(2) 0.046(2) 0.083(3) -0.0168(17) 0.020(2) -0.022(2)
C29 0.0462(18) 0.0425(18) 0.061(2) -0.0079(14) 0.0078(15) -0.0207(16)
C30 0.0280(12) 0.0285(13) 0.0343(14) -0.0026(10) -0.0037(10) -0.0165(11)
C31 0.0323(13) 0.0260(13) 0.0354(14) -0.0004(10) -0.0019(11) -0.0175(11)
C32 0.0317(14) 0.0425(17) 0.0413(16) -0.0017(12) -0.0052(12) -0.0182(13)
C33 0.0327(15) 0.0501(19) 0.0483(18) 0.0023(13) -0.0069(13) -0.0235(15)
C34 0.0441(17) 0.0453(18) 0.0468(18) 0.0130(14) -0.0160(14) -0.0214(15)
C35 0.0516(19) 0.0388(17) 0.0423(17) 0.0025(14) -0.0099(14) -0.0130(14)
C36 0.0372(15) 0.0348(15) 0.0401(15) -0.0036(12) -0.0021(12) -0.0142(13)
C37 0.0260(12) 0.0359(15) 0.0337(14) -0.0020(11) -0.0034(10) -0.0161(12)
C38 0.0384(16) 0.0418(17) 0.0415(16) -0.0064(13) 0.0042(12) -0.0194(14)
C39 0.0405(17) 0.0438(18) 0.0454(17) -0.0053(13) 0.0034(13) -0.0116(14)
C40 0.0405(17) 0.068(3) 0.0352(16) -0.0069(15) 0.0020(13) -0.0206(16)
C41 0.057(2) 0.070(3) 0.0419(17) -0.0214(17) 0.0083(15) -0.0329(17)
C42 0.0500(18) 0.0461(18) 0.0420(16) -0.0141(14) 0.0037(14) -0.0264(14)
C43 0.076(3) 0.056(3) 0.083(3) 0.0207(18) -0.048(3) -0.051(2)
C44 0.081(3) 0.064(3) 0.095(3) -0.017(2) -0.019(3) -0.051(3)
C45 0.160(5) 0.059(3) 0.071(3) 0.024(3) -0.065(3) -0.045(3)
C46 0.0296(12) 0.0256(13) 0.0225(12) -0.0021(10) -0.0050(10) -0.0106(10)
C47 0.0286(12) 0.0287(13) 0.0255(12) 0.0004(10) -0.0028(10) -0.0131(10)
C48 0.0386(15) 0.0376(15) 0.0231(12) 0.0060(12) -0.0002(11) -0.0124(11)
C49 0.0486(17) 0.0447(17) 0.0280(14) 0.0130(14) -0.0097(12) -0.0181(13)
C50 0.0370(15) 0.0430(16) 0.0286(13) 0.0118(12) -0.0122(11) -0.0188(12)
C51 0.0295(13) 0.0311(14) 0.0260(12) -0.0016(10) -0.0055(10) -0.0138(11)
C52 0.0293(13) 0.0326(14) 0.0263(12) 0.0008(11) -0.0011(10) -0.0107(11)
C53 0.0277(13) 0.0359(15) 0.0342(14) -0.0025(11) 0.0032(11) -0.0063(12)
C54 0.0442(18) 0.0396(18) 0.0524(19) -0.0026(14) -0.0102(15) -0.0059(15)
C55 0.051(2) 0.0350(18) 0.075(3) -0.0037(15) -0.0095(18) -0.0019(17)
C56 0.0475(19) 0.0281(16) 0.075(3) -0.0054(14) 0.0084(17) -0.0143(16)
C57 0.0409(17) 0.0481(19) 0.061(2) -0.0104(14) 0.0080(15) -0.0269(17)
C58 0.0379(16) 0.0374(17) 0.0490(18) -0.0038(13) -0.0006(13) -0.0169(14)
C59 0.0264(12) 0.0340(14) 0.0274(13) -0.0013(10) -0.0024(10) -0.0103(11)
C60 0.0347(14) 0.0384(16) 0.0411(16) 0.0005(12) -0.0057(12) -0.0201(13)
C61 0.0351(15) 0.0379(16) 0.0514(18) -0.0040(12) -0.0084(13) -0.0165(14)
C62 0.0323(15) 0.0533(19) 0.0439(17) -0.0145(13) -0.0029(12) -0.0147(14)
C63 0.0340(15) 0.059(2) 0.0451(17) -0.0132(14) 0.0073(13) -0.0280(15)
C64 0.0361(15) 0.0430(17) 0.0377(15) -0.0063(12) 0.0018(12) -0.0221(13)
C65 0.0260(12) 0.0326(14) 0.0287(13) 0.0009(10) -0.0066(10) -0.0152(11)
C66 0.0259(12) 0.0343(14) 0.0322(13) -0.0019(10) -0.0047(10) -0.0175(11)
C67 0.0478(17) 0.0377(16) 0.0305(14) -0.0058(13) 0.0017(12) -0.0141(12)
C68 0.0483(17) 0.0340(16) 0.0411(16) -0.0058(13) -0.0024(13) -0.0141(13)
C69 0.0479(18) 0.0338(16) 0.0542(19) -0.0052(13) -0.0011(14) -0.0252(14)
C70 0.069(3) 0.0443(18) 0.0401(17) -0.0122(16) 0.0111(15) -0.0252(15)
C71 0.0562(19) 0.0389(17) 0.0336(15) -0.0084(14) 0.0050(13) -0.0169(13)
C72 0.0297(13) 0.0423(16) 0.0349(14) -0.0023(11) -0.0039(11) -0.0234(13)
C73 0.0403(16) 0.0456(18) 0.0504(18) -0.0065(13) 0.0024(13) -0.0320(15)
C74 0.052(2) 0.068(3) 0.070(3) -0.0234(18) 0.0121(17) -0.049(2)
C75 0.0439(19) 0.103(4) 0.071(3) -0.022(2) -0.0001(17) -0.061(3)
C76 0.0357(17) 0.087(3) 0.065(3) -0.0006(17) -0.0152(15) -0.048(2)
C77 0.0346(15) 0.0531(19) 0.0450(17) 0.0014(13) -0.0106(13) -0.0263(15)
C78A 0.021(4) 0.050(5) 0.024(3) -0.002(4) -0.009(3) -0.020(3)
C78B 0.044(6) 0.067(7) 0.032(4) 0.026(5) -0.023(5) -0.025(5)
C79A 0.34(3) 0.100(13) 0.061(9) -0.031(14) -0.115(13) -0.001(8)
C79B 0.025(3) 0.026(4) 0.022(4) 0.008(3) 0.005(2) -0.006(3)
C80A 0.037(4) 0.071(5) 0.026(3) 0.001(4) -0.001(3) -0.020(3)
C80B 0.065(6) 0.110(7) 0.036(4) -0.005(5) -0.011(4) -0.038(4)
C82 0.077(4) 0.093(4) 0.100(4) -0.004(3) 0.011(3) -0.036(3)
C83 0.044(2) 0.068(3) 0.102(4) -0.0130(18) 0.017(2) -0.040(3)
C84 0.045(2) 0.085(4) 0.111(4) -0.016(2) 0.007(3) -0.055(3)
C85 0.062(3) 0.071(3) 0.117(4) -0.021(3) 0.007(3) -0.047(3)
C86 0.065(3) 0.070(3) 0.115(5) -0.020(3) 0.014(3) -0.031(3)
C87 0.069(3) 0.089(4) 0.106(4) -0.018(3) 0.003(3) -0.045(4)
C88 0.073(3) 0.056(3) 0.089(4) -0.017(2) 0.017(3) -0.032(3)
C89 0.186(8) 0.075(4) 0.132(6) -0.015(4) 0.037(5) -0.050(4)
C90 0.084(4) 0.070(3) 0.089(4) -0.014(3) 0.016(3) -0.045(3)
C91 0.068(3) 0.093(4) 0.091(4) -0.033(3) 0.012(3) -0.049(3)
C92 0.058(3) 0.095(4) 0.103(4) -0.015(3) 0.005(3) -0.054(3)
C93 0.067(3) 0.068(3) 0.096(4) -0.009(3) 0.010(3) -0.038(3)
C94 0.067(3) 0.088(4) 0.096(4) -0.011(3) -0.001(3) -0.055(3)
C95 0.064(3) 0.082(3) 0.088(3) -0.011(3) 0.000(3) -0.048(3)

loop_
_atom_type_symbol
_atom_type_description
_atom_type_scat_dispersion_real
_atom_type_scat_dispersion_imag
_atom_type_scat_source
C C 0.0033 0.0016
;
International Tables for Crystallography
(1992, Vol. C, Tables 4.2.6.8 and 6.1.1.4)
;
H H 0.0000 0.0000
;
International Tables for Crystallography
(1992, Vol. C, Table 6.1.1.4)
;
Fe Fe 0.3463 0.8444
;
International Tables for Crystallography
(1992, Vol. C, Tables 4.2.6.8 and 6.1.1.4)
;
N N 0.0061 0.0033
;
International Tables for Crystallography
(1992, Vol. C, Tables 4.2.6.8 and 6.1.1.4)
;
O O 0.0106 0.0060
;
International Tables for Crystallography
(1992, Vol. C, Tables 4.2.6.8 and 6.1.1.4)
;
S S 0.1246 0.1234
;
International Tables for Crystallography
(1992, Vol. C, Tables 4.2.6.8 and 6.1.1.4)
;

loop_
_geom_angle_atom_site_label_1
_geom_angle_atom_site_label_2
_geom_angle_atom_site_label_3
_geom_angle
_geom_angle_publ_flag
S1 Fe1 S2 173.39(3) yes
S1 Fe1 N1 86.73(7) yes
S1 Fe1 C3 90.51(11) yes
S1 Fe1 C4 93.98(11) yes
S1 Fe1 C5 89.49(12) yes
S2 Fe1 N1 87.05(8) yes
S2 Fe1 C3 87.04(11) yes
S2 Fe1 C4 92.25(11) yes
S2 Fe1 C5 92.41(12) yes
N1 Fe1 C3 87.88(10) yes
N1 Fe1 C4 179.26(13) yes
N1 Fe1 C5 86.99(10) yes
C3 Fe1 C4 92.30(12) yes
C3 Fe1 C5 174.86(13) yes
C4 Fe1 C5 92.82(12) yes
Fe1 S1 C1 98.03(11) yes
Fe1 S2 C2 98.20(10) yes
Fe1 N1 C6 120.2(2) yes
Fe1 N1 C10 120.12(14) yes
C6 N1 C10 119.6(2) yes
C1 N2 C11 117.1(2) yes
C2 N3 C46 117.6(2) yes
S1 C1 N2 125.0(3) yes
S1 C1 C6 117.14(16) yes
N2 C1 C6 117.8(2) yes
S2 C2 N3 123.57(17) yes
S2 C2 C10 117.6(3) yes
N3 C2 C10 118.8(3) yes
Fe1 C3 O1 171.9(4) yes
Fe1 C4 O2 178.6(3) yes
Fe1 C5 O3 174.7(3) yes
N1 C6 C1 116.9(3) yes
N1 C6 C7 121.5(3) yes
C1 C6 C7 121.6(3) yes
C6 C7 C8 119.1(3) yes
C7 C8 C9 119.4(3) yes
C8 C9 C10 119.5(3) yes
N1 C10 C2 116.9(2) yes
N1 C10 C9 120.8(3) yes
C2 C10 C9 122.3(3) yes
N2 C11 C12 118.0(3) yes
N2 C11 C16 121.4(3) yes
C12 C11 C16 120.7(3) yes
C11 C12 C13 119.1(3) yes
C11 C12 C30 119.7(3) yes
C13 C12 C30 121.2(3) yes
C12 C13 C14 121.8(3) yes
C13 C14 C15 117.8(4) yes
C13 C14 C43 119.8(3) yes
C15 C14 C43 122.3(3) yes
C14 C15 C16 122.3(3) yes
C11 C16 C15 118.2(3) yes
C11 C16 C17 120.4(3) yes
C15 C16 C17 121.3(3) yes
C16 C17 C18 112.1(3) yes
C16 C17 C24 112.0(2) yes
C18 C17 C24 112.2(3) yes
C17 C18 C19 123.2(3) yes
C17 C18 C23 118.5(3) yes
C19 C18 C23 118.3(3) yes
C18 C19 C20 120.7(3) yes
C19 C20 C21 120.2(4) yes
C20 C21 C22 119.8(4) yes
C21 C22 C23 119.8(3) yes
C18 C23 C22 121.1(3) yes
C17 C24 C25 122.1(3) yes
C17 C24 C29 119.8(3) yes
C25 C24 C29 117.9(3) yes
C24 C25 C26 120.8(4) yes
C25 C26 C27 120.1(4) yes
C26 C27 C28 120.0(4) yes
C27 C28 C29 120.1(5) yes
C24 C29 C28 121.0(4) yes
C12 C30 C31 111.6(3) yes
C12 C30 C37 113.2(2) yes
C31 C30 C37 112.8(2) yes
C30 C31 C32 123.3(2) yes
C30 C31 C36 118.7(3) yes
C32 C31 C36 118.0(3) yes
C31 C32 C33 120.8(3) yes
C32 C33 C34 120.6(3) yes
C33 C34 C35 119.6(3) yes
C34 C35 C36 119.9(3) yes
C31 C36 C35 121.1(3) yes
C30 C37 C38 122.6(3) yes
C30 C37 C42 119.5(3) yes
C38 C37 C42 118.0(3) yes
C37 C38 C39 120.9(4) yes
C38 C39 C40 120.2(3) yes
C39 C40 C41 119.5(3) yes
C40 C41 C42 120.4(4) yes
C37 C42 C41 120.9(4) yes
C14 C43 C44 110.4(4) yes
C14 C43 C45 112.8(4) yes
C44 C43 C45 110.7(4) yes
N3 C46 C47 117.7(2) yes
N3 C46 C51 122.2(2) yes
C47 C46 C51 119.9(2) yes
C46 C47 C48 119.0(3) yes
C46 C47 C52 120.7(2) yes
C48 C47 C52 120.3(3) yes
C47 C48 C49 122.4(3) yes
C48 C49 C50 117.5(3) yes
C48 C49 C78A 127.0(4) yes
C48 C49 C78B 114.0(5) yes
C50 C49 C78A 115.0(4) yes
C50 C49 C78B 127.4(5) yes
C49 C50 C51 122.4(3) yes
C46 C51 C50 118.7(3) yes
C46 C51 C65 121.2(2) yes
C50 C51 C65 120.0(3) yes
C47 C52 C53 112.2(3) yes
C47 C52 C59 110.77(18) yes
C53 C52 C59 112.4(3) yes
C52 C53 C54 118.4(4) yes
C52 C53 C58 122.9(3) yes
C54 C53 C58 118.6(3) yes
C53 C54 C55 121.0(4) yes
C54 C55 C56 119.9(4) yes
C55 C56 C57 120.1(4) yes
C56 C57 C58 119.6(4) yes
C53 C58 C57 120.8(3) yes
C52 C59 C60 118.6(3) yes
C52 C59 C64 123.1(3) yes
C60 C59 C64 118.4(3) yes
C59 C60 C61 121.5(3) yes
C60 C61 C62 119.7(4) yes
C61 C62 C63 119.3(3) yes
C62 C63 C64 121.1(3) yes
C59 C64 C63 119.9(4) yes
C51 C65 C66 115.0(2) yes
C51 C65 C72 109.9(3) yes
C66 C65 C72 111.8(2) yes
C65 C66 C67 124.6(3) yes
C65 C66 C71 117.8(3) yes
C67 C66 C71 117.6(3) yes
C66 C67 C68 121.2(3) yes
C67 C68 C69 120.1(3) yes
C68 C69 C70 119.6(4) yes
C69 C70 C71 120.2(4) yes
C66 C71 C70 121.2(3) yes
C65 C72 C73 119.0(3) yes
C65 C72 C77 122.8(3) yes
C73 C72 C77 118.1(4) yes
C72 C73 C74 121.3(3) yes
C73 C74 C75 119.7(4) yes
C74 C75 C76 119.4(5) yes
C75 C76 C77 121.0(3) yes
C72 C77 C76 120.5(4) yes
C49 C78A C79A 104.6(11) yes
C49 C78A C80A 106.9(6) yes
C79A C78A C80A 107.1(9) yes
C49 C78B C79B 115.4(8) yes
C49 C78B C80B 104.9(7) yes
C79B C78B C80B 117.3(9) yes
C82 C83 C84 120.9(6) yes
C82 C83 C88 121.8(5) yes
C84 C83 C88 117.3(4) yes
C83 C84 C85 120.5(6) yes
C84 C85 C86 120.7(6) yes
C85 C86 C87 120.0(5) yes
C86 C87 C88 119.6(6) yes
C83 C88 C87 121.9(5) yes
C89 C90 C91 121.9(6) yes
C89 C90 C95 120.8(6) yes
C91 C90 C95 117.3(4) yes
C90 C91 C92 120.1(6) yes
C91 C92 C93 121.7(5) yes
C92 C93 C94 118.8(5) yes
C93 C94 C95 121.5(6) yes
C90 C95 C94 120.6(5) yes
C6 C7 H7 120.444 no
C8 C7 H7 120.424 no
C7 C8 H8 120.286 no
C9 C8 H8 120.277 no
C8 C9 H9 120.219 no
C10 C9 H9 120.234 no
C12 C13 H13 119.109 no
C14 C13 H13 119.108 no
C14 C15 H15 118.862 no
C16 C15 H15 118.850 no
C16 C17 H17 106.661 no
C18 C17 H17 106.665 no
C24 C17 H17 106.663 no
C18 C19 H19 119.647 no
C20 C19 H19 119.649 no
C19 C20 H20 119.916 no
C21 C20 H20 119.915 no
C20 C21 H21 120.086 no
C22 C21 H21 120.080 no
C21 C22 H22 120.086 no
C23 C22 H22 120.068 no
C18 C23 H23 119.465 no
C22 C23 H23 119.463 no
C24 C25 H25 119.596 no
C26 C25 H25 119.611 no
C25 C26 H26 119.929 no
C27 C26 H26 119.927 no
C26 C27 H27 119.987 no
C28 C27 H27 120.005 no
C27 C28 H28 119.945 no
C29 C28 H28 119.943 no
C24 C29 H29 119.470 no
C28 C29 H29 119.486 no
C12 C30 H30 106.201 no
C31 C30 H30 106.206 no
C37 C30 H30 106.211 no
C31 C32 H32 119.620 no
C33 C32 H32 119.627 no
C32 C33 H33 119.692 no
C34 C33 H33 119.689 no
C33 C34 H34 120.200 no
C35 C34 H34 120.222 no
C34 C35 H35 120.038 no
C36 C35 H35 120.028 no
C31 C36 H36 119.462 no
C35 C36 H36 119.453 no
C37 C38 H38 119.554 no
C39 C38 H38 119.548 no
C38 C39 H39 119.878 no
C40 C39 H39 119.893 no
C39 C40 H40 120.231 no
C41 C40 H40 120.240 no
C40 C41 H41 119.773 no
C42 C41 H41 119.779 no
C37 C42 H42 119.536 no
C41 C42 H42 119.542 no
C14 C43 H43 107.544 no
C44 C43 H43 107.532 no
C45 C43 H43 107.528 no
C43 C44 H44A 109.466 no
C43 C44 H44B 109.471 no
C43 C44 H44C 109.467 no
H44A C44 H44B 109.476 no
H44A C44 H44C 109.469 no
H44B C44 H44C 109.478 no
C43 C45 H45A 109.472 no
C43 C45 H45B 109.475 no
C43 C45 H45C 109.479 no
H45A C45 H45B 109.467 no
H45A C45 H45C 109.471 no
H45B C45 H45C 109.464 no
C47 C48 H48 118.799 no
C49 C48 H48 118.808 no
C49 C50 H50 118.820 no
C51 C50 H50 118.811 no
C47 C52 H52 107.028 no
C53 C52 H52 107.028 no
C59 C52 H52 107.029 no
C53 C54 H54 119.488 no
C55 C54 H54 119.485 no
C54 C55 H55 120.048 no
C56 C55 H55 120.051 no
C55 C56 H56 119.968 no
C57 C56 H56 119.960 no
C56 C57 H57 120.209 no
C58 C57 H57 120.208 no
C53 C58 H58 119.598 no
C57 C58 H58 119.591 no
C59 C60 H60 119.249 no
C61 C60 H60 119.247 no
C60 C61 H61 120.137 no
C62 C61 H61 120.138 no
C61 C62 H62 120.337 no
C63 C62 H62 120.341 no
C62 C63 H63 119.457 no
C64 C63 H63 119.461 no
C59 C64 H64 120.039 no
C63 C64 H64 120.037 no
C51 C65 H65 106.511 no
C66 C65 H65 106.512 no
C72 C65 H65 106.513 no
C66 C67 H67 119.392 no
C68 C67 H67 119.391 no
C67 C68 H68 119.938 no
C69 C68 H68 119.946 no
C68 C69 H69 120.192 no
C70 C69 H69 120.176 no
C69 C70 H70 119.900 no
C71 C70 H70 119.906 no
C66 C71 H71 119.373 no
C70 C71 H71 119.380 no
C72 C73 H73 119.334 no
C74 C73 H73 119.326 no
C73 C74 H74 120.161 no
C75 C74 H74 120.181 no
C74 C75 H75 120.319 no
C76 C75 H75 120.315 no
C75 C76 H76 119.514 no
C77 C76 H76 119.516 no
C72 C77 H77 119.740 no
C76 C77 H77 119.754 no
C49 C78A H78A 112.6(7) no
C79A C78A H78A 112.6(10) no
C80A C78A H78A 112.6(11) no
C49 C78B H78B 106.105 no
C79B C78B H78B 106.104 no
C80B C78B H78B 106.112 no
C78A C79A H79A 109.475 no
C78A C79A H79B 109.473 no
C78A C79A H79C 109.484 no
H79A C79A H79B 109.460 no
H79A C79A H79C 109.470 no
H79B C79A H79C 109.465 no
C78B C79B H79D 109.473 no
C78B C79B H79E 109.477 no
C78B C79B H79F 109.473 no
H79D C79B H79E 109.470 no
H79D C79B H79F 109.468 no
H79E C79B H79F 109.466 no
C78A C80A H80A 109.477 no
C78A C80A H80B 109.472 no
C78A C80A H80C 109.482 no
H80A C80A H80B 109.460 no
H80A C80A H80C 109.469 no
H80B C80A H80C 109.467 no
C78B C80B H80D 109.475 no
C78B C80B H80E 109.467 no
C78B C80B H80F 109.469 no
H80D C80B H80E 109.472 no
H80D C80B H80F 109.474 no
H80E C80B H80F 109.470 no
C83 C82 H82A 109.473 no
C83 C82 H82B 109.461 no
C83 C82 H82C 109.465 no
H82A C82 H82B 109.474 no
H82A C82 H82C 109.477 no
H82B C82 H82C 109.479 no
C83 C84 H84 119.752 no
C85 C84 H84 119.770 no
C84 C85 H85 119.648 no
C86 C85 H85 119.658 no
C85 C86 H86 120.005 no
C87 C86 H86 120.001 no
C86 C87 H87 120.181 no
C88 C87 H87 120.184 no
C83 C88 H88 119.045 no
C87 C88 H88 119.029 no
C90 C89 H89A 109.471 no
C90 C89 H89B 109.473 no
C90 C89 H89C 109.482 no
H89A C89 H89B 109.464 no
H89A C89 H89C 109.472 no
H89B C89 H89C 109.466 no
C90 C91 H91 119.976 no
C92 C91 H91 119.962 no
C91 C92 H92 119.142 no
C93 C92 H92 119.139 no
C92 C93 H93 120.595 no
C94 C93 H93 120.615 no
C93 C94 H94 119.255 no
C95 C94 H94 119.252 no
C90 C95 H95 119.698 no
C94 C95 H95 119.695 no

loop_
_geom_bond_atom_site_label_1
_geom_bond_atom_site_label_2
_geom_bond_distance
_geom_bond_publ_flag
Fe1 S1 2.2676(11) yes
Fe1 S2 2.2638(11) yes
Fe1 N1 1.980(2) yes
Fe1 C3 1.861(3) yes
Fe1 C4 1.791(3) yes
Fe1 C5 1.825(3) yes
S1 C1 1.743(3) yes
S2 C2 1.745(3) yes
O1 C3 1.100(4) yes
O2 C4 1.132(4) yes
O3 C5 1.136(4) yes
N1 C6 1.353(3) yes
N1 C10 1.358(4) yes
N2 C1 1.291(3) yes
N2 C11 1.426(4) yes
N3 C2 1.285(4) yes
N3 C46 1.430(3) yes
C1 C6 1.488(5) yes
C2 C10 1.488(3) yes
C6 C7 1.385(4) yes
C7 C8 1.382(5) yes
C8 C9 1.383(4) yes
C9 C10 1.388(4) yes
C11 C12 1.391(4) yes
C11 C16 1.404(4) yes
C12 C13 1.390(5) yes
C12 C30 1.526(4) yes
C13 C14 1.391(5) yes
C14 C15 1.390(5) yes
C14 C43 1.519(7) yes
C15 C16 1.391(5) yes
C16 C17 1.530(4) yes
C17 C18 1.528(4) yes
C17 C24 1.526(4) yes
C18 C19 1.373(5) yes
C18 C23 1.386(4) yes
C19 C20 1.396(5) yes
C20 C21 1.365(5) yes
C21 C22 1.375(6) yes
C22 C23 1.384(5) yes
C24 C25 1.389(5) yes
C24 C29 1.384(6) yes
C25 C26 1.400(5) yes
C26 C27 1.372(7) yes
C27 C28 1.364(7) yes
C28 C29 1.402(5) yes
C30 C31 1.523(4) yes
C30 C37 1.520(4) yes
C31 C32 1.392(4) yes
C31 C36 1.391(4) yes
C32 C33 1.389(5) yes
C33 C34 1.372(4) yes
C34 C35 1.385(5) yes
C35 C36 1.390(5) yes
C37 C38 1.390(5) yes
C37 C42 1.382(6) yes
C38 C39 1.395(4) yes
C39 C40 1.374(6) yes
C40 C41 1.370(6) yes
C41 C42 1.396(5) yes
C43 C44 1.538(5) yes
C43 C45 1.521(7) yes
C46 C47 1.404(4) yes
C46 C51 1.405(4) yes
C47 C48 1.389(4) yes
C47 C52 1.526(4) yes
C48 C49 1.386(4) yes
C49 C50 1.393(4) yes
C49 C78A 1.558(11) yes
C49 C78B 1.551(10) yes
C50 C51 1.390(4) yes
C51 C65 1.531(4) yes
C52 C53 1.516(5) yes
C52 C59 1.533(4) yes
C53 C54 1.392(4) yes
C53 C58 1.374(6) yes
C54 C55 1.375(6) yes
C55 C56 1.377(7) yes
C56 C57 1.381(5) yes
C57 C58 1.394(6) yes
C59 C60 1.389(5) yes
C59 C64 1.387(5) yes
C60 C61 1.378(4) yes
C61 C62 1.389(5) yes
C62 C63 1.369(6) yes
C63 C64 1.395(4) yes
C65 C66 1.529(5) yes
C65 C72 1.525(5) yes
C66 C67 1.390(4) yes
C66 C71 1.383(5) yes
C67 C68 1.386(5) yes
C68 C69 1.373(5) yes
C69 C70 1.372(4) yes
C70 C71 1.388(6) yes
C72 C73 1.387(5) yes
C72 C77 1.389(4) yes
C73 C74 1.388(6) yes
C74 C75 1.388(5) yes
C75 C76 1.370(7) yes
C76 C77 1.386(6) yes
C78A C79A 1.533(19) yes
C78A C80A 1.562(11) yes
C78B C79B 1.481(12) yes
C78B C80B 1.497(18) yes
C82 C83 1.510(6) yes
C83 C84 1.381(8) yes
C83 C88 1.376(9) yes
C84 C85 1.386(7) yes
C85 C86 1.385(10) yes
C86 C87 1.325(9) yes
C87 C88 1.410(6) yes
C89 C90 1.467(7) yes
C90 C91 1.409(7) yes
C90 C95 1.384(8) yes
C91 C92 1.391(7) yes
C92 C93 1.328(8) yes
C93 C94 1.387(7) yes
C94 C95 1.367(7) yes
C7 H7 0.950 no
C8 H8 0.950 no
C9 H9 0.950 no
C13 H13 0.950 no
C15 H15 0.950 no
C17 H17 1.000 no
C19 H19 0.950 no
C20 H20 0.950 no
C21 H21 0.950 no
C22 H22 0.950 no
C23 H23 0.950 no
C25 H25 0.950 no
C26 H26 0.950 no
C27 H27 0.950 no
C28 H28 0.950 no
C29 H29 0.950 no
C30 H30 1.000 no
C32 H32 0.950 no
C33 H33 0.950 no
C34 H34 0.950 no
C35 H35 0.950 no
C36 H36 0.950 no
C38 H38 0.950 no
C39 H39 0.950 no
C40 H40 0.950 no
C41 H41 0.950 no
C42 H42 0.950 no
C43 H43 1.000 no
C44 H44A 0.980 no
C44 H44B 0.980 no
C44 H44C 0.980 no
C45 H45A 0.980 no
C45 H45B 0.980 no
C45 H45C 0.980 no
C48 H48 0.950 no
C50 H50 0.950 no
C52 H52 1.000 no
C54 H54 0.950 no
C55 H55 0.950 no
C56 H56 0.950 no
C57 H57 0.950 no
C58 H58 0.950 no
C60 H60 0.950 no
C61 H61 0.950 no
C62 H62 0.950 no
C63 H63 0.950 no
C64 H64 0.950 no
C65 H65 1.000 no
C67 H67 0.950 no
C68 H68 0.950 no
C69 H69 0.950 no
C70 H70 0.950 no
C71 H71 0.950 no
C73 H73 0.950 no
C74 H74 0.950 no
C75 H75 0.950 no
C76 H76 0.950 no
C77 H77 0.950 no
C78A H78A 1.000(12) no
C78B H78B 1.000 no
C79A H79A 0.980 no
C79A H79B 0.980 no
C79A H79C 0.980 no
C79B H79D 0.980 no
C79B H79E 0.980 no
C79B H79F 0.980 no
C80A H80A 0.980 no
C80A H80B 0.980 no
C80A H80C 0.980 no
C80B H80D 0.980 no
C80B H80E 0.980 no
C80B H80F 0.980 no
C82 H82A 0.980 no
C82 H82B 0.980 no
C82 H82C 0.980 no
C84 H84 0.950 no
C85 H85 0.950 no
C86 H86 0.950 no
C87 H87 0.950 no
C88 H88 0.950 no
C89 H89A 0.980 no
C89 H89B 0.980 no
C89 H89C 0.980 no
C91 H91 0.950 no
C92 H92 0.950 no
C93 H93 0.950 no
C94 H94 0.950 no
C95 H95 0.950 no

loop_
_geom_contact_atom_site_label_1
_geom_contact_atom_site_label_2
_geom_contact_distance
_geom_contact_publ_flag
_geom_contact_site_symmetry_2
S1 C11 2.945(3) no .
S1 C16 3.362(3) no .
S1 C38 3.563(4) no .
S2 O1 3.540(3) no .
S2 C46 2.921(4) no .
S2 C51 3.444(4) no .
S2 C66 3.586(3) no .
O1 N1 3.453(4) no .
O1 C4 3.552(4) no .
O1 C40 3.186(5) no .
O1 C41 3.409(5) no .
O2 C3 3.538(4) no .
O2 C5 3.511(4) no .
O3 N1 3.414(3) no .
O3 C4 3.584(4) no .
N1 N2 3.575(4) no .
N1 N3 3.587(4) no .
N1 C8 2.765(4) no .
N2 C7 2.825(5) no .
N2 C17 2.923(4) no .
N2 C24 3.460(4) no .
N2 C30 2.816(4) no .
N2 C37 3.395(4) no .
N3 C9 2.851(3) no .
N3 C52 2.850(3) no .
N3 C53 3.444(4) no .
N3 C65 2.968(3) no .
C1 C5 3.386(4) no .
C1 C12 3.231(4) no .
C1 C16 3.143(5) no .
C1 C17 3.341(4) no .
C1 C30 3.474(4) no .
C1 C37 3.495(4) no .
C2 C3 3.415(5) no .
C2 C47 3.203(4) no .
C2 C51 3.221(4) no .
C2 C52 3.405(4) no .
C2 C65 3.435(4) no .
C3 C6 3.443(4) no .
C3 C10 3.327(4) no .
C5 C6 3.315(4) no .
C5 C10 3.427(5) no .
C6 C9 2.736(5) no .
C7 C10 2.747(4) no .
C11 C14 2.799(5) no .
C11 C24 3.311(4) no .
C11 C37 3.328(4) no .
C12 C15 2.773(4) no .
C12 C32 3.517(4) no .
C12 C36 3.173(4) no .
C12 C38 2.965(4) no .
C13 C16 2.784(4) no .
C13 C31 2.932(4) no .
C13 C32 3.565(4) no .
C13 C36 3.521(4) no .
C13 C37 3.401(5) no .
C13 C38 3.407(5) no .
C13 C44 3.422(6) no .
C15 C18 2.925(4) no .
C15 C23 3.310(4) no .
C15 C24 3.426(5) no .
C15 C25 3.443(5) no .
C15 C44 3.244(6) no .
C15 C45 3.042(7) no .
C16 C19 3.594(4) no .
C16 C23 3.092(4) no .
C16 C25 2.980(4) no .
C18 C21 2.784(5) no .
C18 C25 3.365(4) no .
C18 C29 3.331(5) no .
C19 C22 2.752(4) no .
C19 C24 2.879(5) no .
C19 C25 3.381(4) no .
C19 C29 3.510(6) no .
C20 C23 2.744(5) no .
C24 C27 2.800(5) no .
C25 C28 2.757(6) no .
C26 C29 2.754(6) no .
C31 C34 2.799(4) no .
C31 C38 3.440(4) no .
C31 C42 3.284(5) no .
C32 C35 2.762(4) no .
C32 C37 2.930(4) no .
C32 C38 3.487(4) no .
C32 C42 3.575(5) no .
C33 C36 2.756(5) no .
C37 C40 2.801(4) no .
C38 C41 2.752(6) no .
C39 C42 2.755(5) no .
C46 C49 2.813(4) no .
C46 C53 3.369(4) no .
C46 C66 3.582(4) no .
C47 C50 2.774(4) no .
C47 C58 2.966(5) no .
C47 C60 3.073(5) no .
C47 C64 3.583(4) no .
C48 C51 2.777(4) no .
C48 C53 3.354(4) no .
C48 C58 3.347(4) no .
C48 C59 2.900(4) no .
C48 C60 3.331(5) no .
C48 C79A 3.581(15) no .
C48 C80A 2.877(7) no .
C48 C80B 3.093(9) no .
C50 C66 3.259(5) no .
C50 C67 3.214(5) no .
C50 C72 3.008(4) no .
C50 C77 3.429(4) no .
C50 C79A 2.963(13) no .
C50 C79B 3.079(7) no .
C50 C80B 3.475(9) no .
C51 C67 3.052(5) no .
C51 C73 3.231(5) no .
C51 C77 3.412(4) no .
C53 C56 2.779(5) no .
C53 C64 2.887(4) no .
C54 C57 2.754(7) no .
C54 C59 3.328(4) no .
C54 C64 3.529(4) no .
C55 C58 2.759(5) no .
C58 C59 3.372(5) no .
C58 C64 3.402(5) no .
C59 C62 2.793(4) no .
C60 C63 2.743(5) no .
C61 C64 2.769(6) no .
C66 C69 2.796(5) no .
C66 C77 2.946(6) no .
C67 C70 2.747(5) no .
C67 C72 3.452(5) no .
C67 C77 3.460(6) no .
C68 C71 2.749(4) no .
C71 C72 3.253(6) no .
C72 C75 2.797(6) no .
C73 C76 2.747(5) no .
C74 C77 2.765(6) no .
C83 C86 2.793(6) no .
C84 C87 2.755(10) no .
C85 C88 2.715(8) no .
C90 C93 2.797(6) no .
C91 C94 2.728(9) no .
C92 C95 2.741(7) no .
O1 C93 3.379(6) no 2_675
O2 O2 3.087(4) no 2_676
O2 O3 2.938(3) no 2_676
O2 C4 3.207(4) no 2_676
O2 C5 3.033(4) no 2_676
O2 C69 3.417(5) no 2_676
O2 C70 3.460(6) no 2_676
O2 C94 3.436(6) no 2_675
O3 O2 2.938(3) no 2_676
O3 C95 3.524(6) no 1_556
N3 C9 3.457(4) no 2_666
C4 O2 3.207(4) no 2_676
C5 O2 3.033(4) no 2_676
C8 C46 3.571(5) no 2_666
C8 C57 3.464(4) no 2_666
C8 C58 3.189(4) no 2_666
C8 C73 3.422(4) no 2_666
C9 N3 3.457(4) no 2_666
C9 C57 3.528(4) no 2_666
C9 C58 3.407(4) no 2_666
C19 C80B 3.493(9) no 1_556
C21 C60 3.550(4) no 2_676
C25 C27 3.388(5) no 2_667
C25 C80B 3.565(11) no 1_556
C26 C26 3.537(6) no 2_667
C26 C27 3.473(6) no 2_667
C26 C28 3.580(5) no 2_667
C27 C25 3.388(5) no 2_667
C27 C26 3.473(6) no 2_667
C28 C26 3.580(5) no 2_667
C34 C35 3.511(6) no 2_767
C34 C36 3.572(6) no 2_767
C35 C34 3.511(6) no 2_767
C35 C35 3.398(6) no 2_767
C36 C34 3.572(6) no 2_767
C40 C55 3.561(5) no 2_766
C45 C80A 3.273(9) no 1_556
C46 C8 3.571(5) no 2_666
C55 C40 3.561(5) no 2_766
C57 C8 3.464(4) no 2_666
C57 C9 3.528(4) no 2_666
C58 C8 3.189(4) no 2_666
C58 C9 3.407(4) no 2_666
C60 C21 3.550(4) no 2_676
C62 C84 3.595(5) no 1_655
C69 O2 3.417(5) no 2_676
C70 O2 3.460(6) no 2_676
C73 C8 3.422(4) no 2_666
C80A C45 3.273(9) no 1_554
C80B C19 3.493(9) no 1_554
C80B C25 3.565(11) no 1_554
C84 C62 3.595(5) no 1_455
C93 O1 3.379(6) no 2_675
C94 O2 3.436(6) no 2_675
C95 O3 3.524(6) no 1_554
S1 H17 2.9913 no .
S1 H23 2.9688 no .
S1 H38 3.5800 no .
S2 H52 3.4083 no .
S2 H60 3.3451 no .
S2 H65 3.3990 no .
O1 H40 3.1304 no .
O1 H41 3.5009 no .
O1 H52 3.5651 no .
O1 H60 3.1484 no .
O3 H17 3.3396 no .
O3 H70 3.5867 no .
N1 H7 3.2421 no .
N1 H9 3.2412 no .
N2 H7 2.5428 no .
N2 H17 2.5365 no .
N2 H30 2.3929 no .
N3 H9 2.5726 no .
N3 H52 2.4412 no .
N3 H65 2.4514 no .
N3 H73 3.5702 no .
C1 H7 2.6841 no .
C1 H17 2.6367 no .
C1 H30 3.1386 no .
C2 H9 2.6978 no .
C2 H52 2.6977 no .
C2 H65 2.8262 no .
C3 H60 3.5315 no .
C5 H17 3.4972 no .
C6 H8 3.2479 no .
C6 H17 3.5950 no .
C7 H9 3.2484 no .
C9 H7 3.2499 no .
C10 H8 3.2552 no .
C10 H52 3.4280 no .
C11 H13 3.2521 no .
C11 H15 3.2560 no .
C11 H17 2.6144 no .
C11 H25 3.5459 no .
C11 H30 2.5691 no .
C11 H38 3.4658 no .
C12 H36 3.0940 no .
C12 H38 2.6592 no .
C13 H15 3.2393 no .
C13 H30 3.2749 no .
C13 H38 2.7694 no .
C13 H43 2.5447 no .
C13 H44A 3.2478 no .
C14 H44A 2.6975 no .
C14 H44B 3.3536 no .
C14 H44C 2.7060 no .
C14 H45A 2.7378 no .
C14 H45B 3.3675 no .
C14 H45C 2.7246 no .
C15 H13 3.2406 no .
C15 H17 3.2727 no .
C15 H23 3.3144 no .
C15 H25 2.8097 no .
C15 H43 3.3218 no .
C15 H44A 3.5470 no .
C15 H44C 2.9981 no .
C15 H45A 2.7849 no .
C15 H45C 3.2263 no .
C16 H23 2.9503 no .
C16 H25 2.6949 no .
C17 H15 2.6880 no .
C17 H19 2.7178 no .
C17 H23 2.6339 no .
C17 H25 2.7112 no .
C17 H29 2.6584 no .
C18 H15 2.5898 no .
C18 H20 3.2603 no .
C18 H22 3.2662 no .
C18 H25 3.4243 no .
C18 H29 3.3675 no .
C19 H15 3.1144 no .
C19 H17 3.1886 no .
C19 H21 3.2537 no .
C19 H23 3.2273 no .
C19 H25 3.4941 no .
C20 H22 3.2298 no .
C21 H19 3.2466 no .
C21 H23 3.2421 no .
C22 H20 3.2302 no .
C23 H15 3.0088 no .
C23 H17 2.6744 no .
C23 H19 3.2303 no .
C23 H21 3.2472 no .
C24 H15 3.5009 no .
C24 H19 2.5088 no .
C24 H26 3.2789 no .
C24 H28 3.2779 no .
C25 H15 3.4514 no .
C25 H17 3.2970 no .
C25 H19 2.7887 no .
C25 H27 3.2611 no .
C25 H29 3.2374 no .
C26 H19 3.5263 no .
C26 H28 3.2279 no .
C27 H25 3.2547 no .
C27 H29 3.2481 no .
C28 H26 3.2265 no .
C29 H17 2.5693 no .
C29 H19 3.0545 no .
C29 H25 3.2374 no .
C29 H27 3.2569 no .
C30 H13 2.6851 no .
C30 H32 2.7346 no .
C30 H36 2.6379 no .
C30 H38 2.7156 no .
C30 H42 2.6450 no .
C31 H13 2.6268 no .
C31 H33 3.2704 no .
C31 H35 3.2752 no .
C31 H38 3.5356 no .
C31 H42 3.2731 no .
C32 H13 2.9342 no .
C32 H30 3.2480 no .
C32 H34 3.2559 no .
C32 H36 3.2458 no .
C32 H38 3.5971 no .
C33 H35 3.2404 no .
C34 H32 3.2499 no .
C34 H36 3.2563 no .
C35 H33 3.2403 no .
C36 H13 3.2959 no .
C36 H30 2.6024 no .
C36 H32 3.2467 no .
C36 H34 3.2617 no .
C37 H13 3.4508 no .
C37 H32 2.6003 no .
C37 H39 3.2766 no .
C37 H41 3.2695 no .
C38 H13 3.4080 no .
C38 H30 3.2712 no .
C38 H32 2.8734 no .
C38 H40 3.2606 no .
C38 H42 3.2378 no .
C39 H41 3.2292 no .
C40 H38 3.2533 no .
C40 H42 3.2528 no .
C41 H39 3.2294 no .
C42 H30 2.5638 no .
C42 H32 3.2404 no .
C42 H38 3.2366 no .
C42 H40 3.2608 no .
C43 H13 2.6555 no .
C43 H15 2.6990 no .
C44 H13 3.5342 no .
C44 H15 3.2321 no .
C44 H45A 2.7302 no .
C44 H45B 2.6793 no .
C44 H45C 3.3609 no .
C45 H15 2.7948 no .
C45 H44A 3.3566 no .
C45 H44B 2.6716 no .
C45 H44C 2.7468 no .
C46 H48 3.2598 no .
C46 H50 3.2592 no .
C46 H52 2.5980 no .
C46 H65 2.5620 no .
C47 H58 2.6872 no .
C47 H60 2.9462 no .
C48 H78A 3.272(3) no .
C48 H50 3.2335 no .
C48 H52 3.2775 no .
C48 H58 2.7063 no .
C48 H60 3.3838 no .
C48 H80B 3.2082 no .
C48 H80C 2.3914 no .
C48 H80E 2.7034 no .
C48 H78B 2.4691 no .
C49 H58 3.5973 no .
C49 H67 3.4909 no .
C49 H79A 2.8480 no .
C49 H79B 2.4151 no .
C49 H79C 3.2644 no .
C49 H79D 3.3776 no .
C49 H79E 2.6537 no .
C49 H79F 2.8897 no .
C49 H80A 3.2830 no .
C49 H80B 2.9762 no .
C49 H80C 2.4565 no .
C49 H80D 2.8706 no .
C49 H80E 2.3559 no .
C49 H80F 3.2147 no .
C50 H78A 2.743(4) no .
C50 H48 3.2343 no .
C50 H65 3.3072 no .
C50 H67 2.5596 no .
C50 H77 3.3828 no .
C50 H79A 3.5790 no .
C50 H79B 2.4892 no .
C50 H79E 2.9125 no .
C50 H79F 3.1041 no .
C50 H80E 3.4330 no .
C50 H78B 3.3041 no .
C51 H67 2.7592 no .
C51 H73 3.2191 no .
C51 H77 3.5206 no .
C52 H48 2.6616 no .
C52 H54 2.6310 no .
C52 H58 2.7054 no .
C52 H60 2.6392 no .
C52 H64 2.7393 no .
C53 H48 3.3899 no .
C53 H55 3.2646 no .
C53 H57 3.2617 no .
C53 H64 2.5280 no .
C54 H52 2.5422 no .
C54 H56 3.2398 no .
C54 H58 3.2395 no .
C54 H64 3.0849 no .
C55 H57 3.2476 no .
C56 H54 3.2372 no .
C56 H58 3.2529 no .
C57 H55 3.2469 no .
C57 H64 3.5878 no .
C58 H48 3.3093 no .
C58 H52 3.2811 no .
C58 H54 3.2362 no .
C58 H56 3.2570 no .
C58 H64 2.8256 no .
C59 H48 2.5731 no .
C59 H54 3.3451 no .
C59 H58 3.4241 no .
C59 H61 3.2685 no .
C59 H63 3.2617 no .
C60 H48 3.0749 no .
C60 H52 2.6856 no .
C60 H62 3.2529 no .
C60 H64 3.2469 no .
C61 H63 3.2382 no .
C62 H60 3.2479 no .
C62 H64 3.2584 no .
C63 H61 3.2393 no .
C64 H48 3.0417 no .
C64 H52 3.2102 no .
C64 H58 3.4974 no .
C64 H60 3.2415 no .
C64 H62 3.2638 no .
C65 H50 2.6604 no .
C65 H67 2.7590 no .
C65 H71 2.6162 no .
C65 H73 2.6416 no .
C65 H77 2.7247 no .
C66 H50 3.1831 no .
C66 H68 3.2728 no .
C66 H70 3.2671 no .
C66 H77 2.6475 no .
C67 H50 3.0008 no .
C67 H65 3.2994 no .
C67 H69 3.2502 no .
C67 H71 3.2336 no .
C67 H77 2.8225 no .
C67 H79B 3.5652 no .
C68 H70 3.2310 no .
C69 H67 3.2431 no .
C69 H71 3.2448 no .
C70 H68 3.2313 no .
C71 H65 2.5491 no .
C71 H67 3.2326 no .
C71 H69 3.2521 no .
C71 H77 3.4069 no .
C72 H50 2.7819 no .
C72 H67 3.5664 no .
C72 H71 3.2278 no .
C72 H74 3.2735 no .
C72 H76 3.2627 no .
C73 H65 2.5701 no .
C73 H75 3.2609 no .
C73 H77 3.2430 no .
C74 H76 3.2394 no .
C75 H73 3.2547 no .
C75 H77 3.2505 no .
C76 H74 3.2407 no .
C77 H50 2.8164 no .
C77 H65 3.2792 no .
C77 H67 3.5360 no .
C77 H73 3.2408 no .
C77 H75 3.2563 no .
C78A H48 2.8184 no .
C78A H50 2.5789 no .
C78B H48 2.5480 no .
C78B H50 2.8336 no .
C79A H50 2.7727 no .
C79A H67 3.5891 no .
C79A H80A 2.4854 no .
C79A H80B 3.2958 no .
C79A H80C 2.8936 no .
C79B H50 2.8583 no .
C79B H80D 2.6215 no .
C79B H80E 3.3261 no .
C79B H80F 2.9353 no .
C80A H48 2.5148 no .
C80A H79A 2.4407 no .
C80A H79B 3.2738 no .
C80A H79C 2.9491 no .
C80B H48 2.9900 no .
C80B H79D 2.8468 no .
C80B H79E 3.3534 no .
C80B H79F 2.6804 no .
C82 H84 2.6698 no .
C82 H88 2.6720 no .
C83 H85 3.2556 no .
C83 H87 3.2861 no .
C84 H82A 3.1259 no .
C84 H82B 2.5591 no .
C84 H82C 3.1452 no .
C84 H86 3.2632 no .
C84 H88 3.2153 no .
C85 H87 3.2103 no .
C86 H84 3.2616 no .
C86 H88 3.2114 no .
C87 H85 3.1984 no .
C88 H82A 2.7781 no .
C88 H82B 3.3083 no .
C88 H82C 2.7727 no .
C88 H84 3.2187 no .
C88 H86 3.2299 no .
C89 H91 2.6934 no .
C89 H95 2.6417 no .
C90 H92 3.2786 no .
C90 H94 3.2425 no .
C91 H89A 3.1302 no .
C91 H89B 3.1427 no .
C91 H89C 2.5541 no .
C91 H93 3.2357 no .
C91 H95 3.2514 no .
C92 H94 3.1899 no .
C93 H91 3.2226 no .
C93 H95 3.2555 no .
C94 H92 3.1979 no .
C95 H89A 2.7278 no .
C95 H89B 2.7238 no .
C95 H89C 3.2752 no .
C95 H91 3.2494 no .
C95 H93 3.2584 no .
H78A H48 3.5169 no .
H78A H50 2.6193 no .
H78A H79A 2.8645 no .
H78A H79B 2.6001 no .
H78A H79C 2.2915 no .
H78A H80A 2.6337 no .
H78A H80B 2.3157 no .
H78A H80C 2.8837 no .
H7 H8 2.3420 no .
H7 H30 3.2596 no .
H8 H9 2.3406 no .
H13 H30 3.5481 no .
H13 H32 3.0807 no .
H13 H38 2.7871 no .
H13 H43 2.3168 no .
H13 H44A 3.2538 no .
H15 H17 3.5325 no .
H15 H19 3.4278 no .
H15 H23 3.2605 no .
H15 H25 2.8080 no .
H15 H44C 2.7845 no .
H15 H45A 2.2524 no .
H15 H45C 3.0937 no .
H17 H19 3.4217 no .
H17 H23 2.5583 no .
H17 H25 3.5865 no .
H17 H29 2.3706 no .
H19 H20 2.3403 no .
H19 H25 3.0312 no .
H19 H29 3.4405 no .
H20 H21 2.3157 no .
H21 H22 2.3280 no .
H22 H23 2.3274 no .
H25 H26 2.3432 no .
H26 H27 2.3207 no .
H27 H28 2.3135 no .
H28 H29 2.3437 no .
H30 H32 3.5206 no .
H30 H36 2.4478 no .
H30 H38 3.5564 no .
H30 H42 2.3814 no .
H32 H33 2.3289 no .
H32 H38 3.0495 no .
H33 H34 2.3199 no .
H34 H35 2.3388 no .
H35 H36 2.3324 no .
H38 H39 2.3370 no .
H39 H40 2.3257 no .
H40 H41 2.3205 no .
H41 H42 2.3366 no .
H43 H44A 2.3473 no .
H43 H44B 2.3740 no .
H43 H44C 2.8660 no .
H43 H45A 2.8533 no .
H43 H45B 2.3485 no .
H43 H45C 2.3411 no .
H44A H45B 3.5558 no .
H44B H45A 2.9749 no .
H44B H45B 2.4629 no .
H44B H45C 3.5606 no .
H44C H45A 2.5986 no .
H44C H45B 3.0118 no .
H48 H52 3.5349 no .
H48 H58 2.6536 no .
H48 H60 3.3804 no .
H48 H64 3.3257 no .
H48 H80A 3.3605 no .
H48 H80B 2.7875 no .
H48 H80C 1.8185 no .
H48 H80E 2.5845 no .
H48 H80F 3.3587 no .
H48 H78B 2.2466 no .
H50 H65 3.5843 no .
H50 H67 2.3362 no .
H50 H77 2.6584 no .
H50 H79A 3.5587 no .
H50 H79B 2.1955 no .
H50 H79C 3.2597 no .
H50 H79E 2.7076 no .
H50 H79F 2.6246 no .
H50 H80D 3.5100 no .
H52 H54 2.3374 no .
H52 H58 3.5787 no .
H52 H60 2.5582 no .
H52 H64 3.4463 no .
H54 H55 2.3183 no .
H54 H64 3.4496 no .
H55 H56 2.3273 no .
H56 H57 2.3331 no .
H57 H58 2.3408 no .
H58 H64 3.0480 no .
H58 H80E 3.2126 no .
H60 H61 2.3191 no .
H61 H62 2.3463 no .
H62 H63 2.3157 no .
H63 H64 2.3373 no .
H65 H67 3.5959 no .
H65 H71 2.3479 no .
H65 H73 2.3803 no .
H65 H77 3.5689 no .
H67 H68 2.3269 no .
H67 H77 2.9016 no .
H67 H79B 2.6273 no .
H67 H79E 2.9306 no .
H68 H69 2.3246 no .
H69 H70 2.3236 no .
H70 H71 2.3279 no .
H73 H74 2.3308 no .
H74 H75 2.3455 no .
H75 H76 2.3180 no .
H76 H77 2.3257 no .
H79A H80A 2.2334 no .
H79A H80B 3.3784 no .
H79A H80C 2.6296 no .
H79B H80A 3.4080 no .
H79B H80C 3.5280 no .
H79C H80A 2.7270 no .
H79C H80C 3.5591 no .
H79D H80D 2.9601 no .
H79D H80F 2.9145 no .
H79D H78B 2.2103 no .
H79E H80D 3.4989 no .
H79E H78B 2.3746 no .
H79F H80D 2.3928 no .
H79F H80E 3.4588 no .
H79F H80F 3.1968 no .
H79F H78B 2.8007 no .
H80D H78B 2.7904 no .
H80E H78B 2.4646 no .
H80F H78B 2.1720 no .
H82A H84 3.3197 no .
H82A H88 2.7360 no .
H82B H84 2.3484 no .
H82B H88 3.5988 no .
H82C H84 3.3416 no .
H82C H88 2.7086 no .
H84 H85 2.3277 no .
H85 H86 2.3298 no .
H86 H87 2.2776 no .
H87 H88 2.3488 no .
H89A H91 3.3489 no .
H89A H95 2.6844 no .
H89B H91 3.3588 no .
H89B H95 2.6790 no .
H89C H91 2.3686 no .
H89C H95 3.5749 no .
H91 H92 2.3281 no .
H92 H93 2.2743 no .
H93 H94 2.3350 no .
H94 H95 2.3023 no .
S1 H68 3.3186 no 2_676
S1 H69 3.1731 no 2_676
S2 H22 2.9648 no 2_676
O1 H93 2.6098 no 2_675
O1 H94 3.1692 no 2_675
O2 H69 3.3336 no 2_676
O2 H70 3.3863 no 2_676
O2 H94 3.2118 no 2_675
O3 H56 2.8538 no 2_666
O3 H89B 3.1910 no 1_556
O3 H95 3.2984 no 1_556
N2 H26 3.5589 no 2_667
N2 H27 2.8474 no 2_667
N3 H8 3.3757 no 2_666
N3 H9 2.6369 no 2_666
C3 H93 3.1170 no 2_675
C3 H94 3.2763 no 2_675
C4 H69 3.3797 no 2_676
C4 H94 3.3193 no 2_675
C5 H56 3.5114 no 2_666
C6 H57 3.5453 no 2_666
C7 H57 3.3608 no 2_666
C7 H58 3.5665 no 2_666
C7 H82C 3.5368 no 2_666
C8 H57 3.5225 no 2_666
C8 H58 3.0589 no 2_666
C8 H73 2.9620 no 2_666
C9 H9 3.5789 no 2_666
C9 H73 3.0104 no 2_666
C11 H27 2.9478 no 2_667
C12 H27 3.2735 no 2_667
C13 H34 2.9244 no 2_767
C13 H35 3.2839 no 2_767
C13 H89C 3.5441 no 1_656
C14 H34 3.0138 no 2_767
C15 H68 3.4256 no 2_676
C15 H80B 3.5143 no 1_556
C15 H80F 3.5163 no 1_556
C16 H27 3.5892 no 2_667
C18 H80F 3.5994 no 1_556
C18 H95 3.3221 no 1_556
C19 H80A 3.4480 no 1_556
C19 H80B 3.5418 no 1_556
C19 H80D 3.1499 no 1_556
C19 H80F 2.9268 no 1_556
C19 H95 3.2565 no 1_556
C20 H79A 3.3907 no 2_676
C20 H80A 3.4654 no 1_556
C20 H80D 3.4740 no 1_556
C20 H80F 3.3684 no 1_556
C20 H95 3.3227 no 1_556
C21 H60 3.2010 no 2_676
C21 H61 3.3479 no 2_676
C21 H79A 3.2238 no 2_676
C21 H79E 3.3339 no 2_676
C21 H94 3.5696 no 1_556
C21 H95 3.4463 no 1_556
C21 H78B 3.3653 no 2_676
C22 H67 3.1622 no 2_676
C22 H79E 3.4477 no 2_676
C22 H94 3.5699 no 1_556
C22 H95 3.4638 no 1_556
C23 H67 3.5788 no 2_676
C23 H68 3.1763 no 2_676
C23 H95 3.3965 no 1_556
C24 H27 3.5863 no 2_667
C25 H27 3.3885 no 2_667
C25 H80B 3.2145 no 1_556
C25 H80D 3.5324 no 1_556
C25 H80E 3.2816 no 1_556
C25 H80F 3.2977 no 1_556
C26 H80E 3.4230 no 1_556
C26 H82C 3.0894 no 1_556
C27 H25 3.5723 no 2_667
C27 H36 3.0945 no 2_667
C27 H82C 3.1697 no 1_556
C27 H88 3.3319 no 1_556
C28 H26 3.4445 no 2_667
C28 H33 3.4301 no 1_455
C28 H36 3.1836 no 2_667
C28 H88 3.2382 no 1_556
C29 H26 3.4396 no 2_667
C29 H57 3.4353 no 2_666
C29 H89B 3.4503 no 1_556
C30 H27 3.5503 no 2_667
C31 H63 3.5342 no 2_766
C32 H64 3.0163 no 2_766
C32 H89C 3.2098 no 1_656
C33 H28 3.1247 no 1_655
C33 H35 3.5942 no 2_767
C33 H64 2.8840 no 2_766
C34 H13 3.4299 no 2_767
C34 H28 3.4094 no 1_655
C34 H35 3.5226 no 2_767
C34 H43 3.4676 no 2_767
C34 H45C 3.1604 no 2_767
C34 H63 3.3163 no 2_766
C34 H64 3.3877 no 2_766
C35 H13 3.2741 no 2_767
C35 H35 3.5976 no 2_767
C35 H43 3.2321 no 2_767
C35 H63 3.0462 no 2_766
C35 H88 3.3500 no 2_666
C36 H27 3.4593 no 2_667
C36 H28 3.5299 no 2_667
C36 H34 3.4656 no 2_767
C36 H63 3.1633 no 2_766
C36 H82A 3.5565 no 2_666
C36 H88 3.1243 no 2_666
C38 H69 3.5658 no 2_676
C38 H89C 3.4510 no 1_656
C38 H91 3.1452 no 1_656
C39 H55 3.2299 no 2_766
C39 H69 3.3345 no 2_676
C39 H71 3.4885 no 1_655
C39 H91 3.3736 no 1_656
C39 H93 3.5652 no 2_675
C40 H55 2.8104 no 2_766
C40 H71 3.5801 no 1_655
C40 H93 3.3465 no 2_675
C41 H54 3.5276 no 2_766
C41 H55 3.1867 no 2_766
C41 H74 3.1265 no 2_666
C42 H74 3.1973 no 2_666
C43 H34 3.3259 no 2_767
C43 H35 3.4455 no 2_767
C44 H67 3.5982 no 2_676
C44 H68 3.3850 no 2_676
C44 H79B 3.3778 no 2_676
C44 H79E 3.4945 no 2_676
C44 H79F 3.5741 no 2_676
C44 H85 3.4446 no 2_676
C44 H91 3.5844 no 1_656
C45 H34 3.4104 no 2_767
C45 H79C 3.4480 no 2_676
C45 H80A 3.2209 no 1_556
C45 H80B 3.2654 no 1_556
C45 H80C 2.8013 no 1_556
C45 H80F 3.5766 no 1_556
C46 H8 2.8395 no 2_666
C46 H9 3.1954 no 2_666
C47 H8 3.1242 no 2_666
C47 H21 3.5547 no 2_676
C48 H8 3.4382 no 2_666
C48 H21 3.0439 no 2_676
C49 H8 3.4862 no 2_666
C49 H21 3.3533 no 2_676
C50 H8 3.2045 no 2_666
C50 H82B 3.4460 no .
C50 H84 3.5784 no .
C51 H8 2.9270 no 2_666
C53 H9 3.4010 no 2_666
C54 H73 3.0880 no 2_666
C55 H32 3.4057 no 2_766
C55 H65 3.0336 no 2_666
C55 H71 2.9296 no 2_666
C55 H73 3.2935 no 2_666
C56 H32 3.1599 no 2_766
C56 H33 3.5204 no 2_766
C56 H71 3.1115 no 2_666
C56 H89B 3.3088 no 2_665
C57 H32 3.4728 no 2_766
C57 H33 2.8783 no 2_766
C58 H8 3.1459 no 2_666
C58 H9 3.4935 no 2_666
C58 H33 3.1894 no 2_766
C59 H75 3.5573 no 1_655
C60 H21 2.7523 no 2_676
C60 H75 3.5999 no 1_655
C60 H76 3.4071 no 1_655
C60 H94 3.3892 no 2_675
C61 H21 2.9844 no 2_676
C61 H76 2.7971 no 1_655
C61 H86 3.4258 no 2_675
C61 H94 3.3770 no 2_675
C62 H45B 3.2720 no 1_554
C62 H76 3.0814 no 1_655
C62 H86 3.4258 no 2_675
C63 H45B 3.3161 no 1_554
C63 H45C 3.2561 no 1_554
C63 H75 3.4968 no 1_655
C63 H82A 3.4178 no 1_655
C64 H45C 3.5240 no 1_554
C64 H75 3.4731 no 1_655
C65 H55 3.2912 no 2_666
C67 H22 3.0288 no 2_676
C67 H23 3.5402 no 2_676
C67 H44C 3.2993 no 2_676
C67 H92 3.5653 no 2_575
C68 H22 3.4772 no 2_676
C68 H23 3.0338 no 2_676
C68 H44A 3.4418 no 2_676
C68 H44C 3.3607 no 2_676
C68 H92 3.2884 no 2_575
C69 H92 3.0499 no 2_575
C70 H39 3.5683 no 1_455
C70 H92 3.1072 no 2_575
C71 H39 3.4970 no 1_455
C71 H55 3.1626 no 2_666
C71 H56 3.4756 no 2_666
C71 H92 3.3754 no 2_575
C72 H40 3.0542 no 1_455
C72 H55 3.3045 no 2_666
C73 H8 3.1446 no 2_666
C73 H40 3.1719 no 1_455
C73 H54 3.1499 no 2_666
C73 H55 3.1699 no 2_666
C74 H40 3.2418 no 1_455
C74 H41 3.1459 no 1_455
C74 H41 3.3675 no 2_666
C74 H42 3.2110 no 2_666
C74 H82B 3.5047 no .
C75 H40 3.1707 no 1_455
C75 H41 3.4723 no 1_455
C75 H42 3.2991 no 2_666
C75 H82A 3.5212 no .
C75 H82B 3.3096 no .
C76 H40 3.0130 no 1_455
C76 H82B 3.2798 no .
C76 H84 3.4942 no .
C76 H93 3.1895 no 2_575
C77 H40 2.9637 no 1_455
C77 H82B 3.4324 no .
C77 H84 3.4474 no .
C77 H92 3.5086 no 2_575
C77 H93 3.4395 no 2_575
C78A H84 3.3828 no .
C78B H21 3.5082 no 2_676
C78B H79D 3.3820 no 2_675
C79A H44C 3.2204 no 2_676
C79A H45A 3.3041 no 2_676
C79A H79A 3.4284 no 2_675
C79A H80A 3.0094 no 2_675
C79A H84 3.3990 no .
C79B H44C 3.2310 no 2_676
C79B H45A 3.2375 no 2_676
C79B H79D 3.2462 no 2_675
C79B H84 3.3410 no .
C80A H15 3.3116 no 1_554
C80A H25 3.5405 no 1_554
C80A H45A 2.5276 no 1_554
C80A H45C 3.2187 no 1_554
C80A H79A 3.2551 no 2_675
C80B H19 3.0344 no 1_554
C80B H25 3.1655 no 1_554
C80B H45A 3.5060 no 1_554
C80B H82C 3.5587 no .
C82 H78A 3.170(6) no .
C82 H7 3.2084 no 2_666
C82 H30 3.5840 no 2_666
C82 H80D 3.2266 no .
C83 H78A 3.075(5) no .
C83 H62 2.9987 no 1_455
C83 H63 3.3649 no 1_455
C83 H80D 2.9976 no .
C84 H78A 2.897(4) no .
C84 H50 3.5995 no .
C84 H62 2.7899 no 1_455
C84 H79C 3.2773 no .
C84 H79F 2.7618 no .
C84 H80D 3.0717 no .
C85 H20 3.0743 no 1_554
C85 H44B 3.3410 no 2_676
C85 H62 2.9400 no 1_455
C85 H79C 3.3457 no .
C85 H79F 3.0846 no .
C85 H86 3.0956 no 2_575
C86 H20 2.9271 no 1_554
C86 H62 3.2665 no 1_455
C86 H85 3.1431 no 2_575
C86 H86 3.5230 no 2_575
C87 H19 3.4827 no 1_554
C87 H20 3.3638 no 1_554
C87 H43 3.5625 no 1_454
C87 H62 3.4265 no 1_455
C87 H89A 3.0961 no .
C88 H19 3.3505 no 1_554
C88 H36 3.4381 no 2_666
C88 H62 3.2950 no 1_455
C88 H63 3.2374 no 1_455
C89 H29 3.3416 no 1_554
C89 H32 3.4636 no 1_454
C89 H56 3.3822 no 2_665
C89 H87 3.1339 no .
C90 H44A 3.4326 no 1_454
C90 H70 3.3858 no 1_554
C90 H87 3.4189 no .
C91 H38 3.3636 no 1_454
C91 H39 3.5421 no 1_454
C91 H44A 2.8545 no 1_454
C91 H70 3.0003 no 1_554
C92 H44A 3.4299 no 1_454
C92 H70 2.9639 no 1_554
C92 H77 3.2621 no 2_575
C93 H70 3.2602 no 1_554
C93 H76 3.1903 no 2_575
C93 H77 3.4730 no 2_575
C94 H60 3.5940 no 2_675
C94 H61 3.0582 no 2_675
C94 H70 3.5805 no 1_554
C95 H61 3.5834 no 2_675
C95 H87 3.5905 no .
H78A C82 3.170(6) no .
H78A C83 3.075(5) no .
H78A C84 2.897(4) no .
H78A H19 3.4096 no 1_554
H78A H82B 2.9239 no .
H78A H82C 3.0228 no .
H78A H84 2.7120 no .
H7 C82 3.2084 no 2_666
H7 H26 2.9319 no 2_667
H7 H27 3.5389 no 2_667
H7 H82A 3.2857 no 2_666
H7 H82B 3.1809 no 2_666
H7 H82C 2.6560 no 2_666
H8 N3 3.3757 no 2_666
H8 C46 2.8395 no 2_666
H8 C47 3.1242 no 2_666
H8 C48 3.4382 no 2_666
H8 C49 3.4862 no 2_666
H8 C50 3.2045 no 2_666
H8 C51 2.9270 no 2_666
H8 C58 3.1459 no 2_666
H8 C73 3.1446 no 2_666
H8 H58 2.8144 no 2_666
H8 H73 2.8209 no 2_666
H8 H82B 3.4429 no 2_666
H9 N3 2.6369 no 2_666
H9 C9 3.5789 no 2_666
H9 C46 3.1954 no 2_666
H9 C53 3.4010 no 2_666
H9 C58 3.4935 no 2_666
H9 H9 2.6837 no 2_666
H9 H73 2.9231 no 2_666
H13 C34 3.4299 no 2_767
H13 C35 3.2741 no 2_767
H13 H34 2.9194 no 2_767
H13 H35 2.5997 no 2_767
H13 H89A 3.5906 no 1_656
H13 H89C 2.7844 no 1_656
H15 C80A 3.3116 no 1_556
H15 H79E 3.3588 no 2_676
H15 H80A 2.9435 no 1_556
H15 H80B 2.8697 no 1_556
H15 H80F 2.7495 no 1_556
H19 C80B 3.0344 no 1_556
H19 C87 3.4827 no 1_556
H19 C88 3.3505 no 1_556
H19 H78A 3.4096 no 1_556
H19 H80A 3.4734 no 1_556
H19 H80B 3.2151 no 1_556
H19 H80D 2.5481 no 1_556
H19 H80E 3.5343 no 1_556
H19 H80F 2.6734 no 1_556
H19 H88 3.5207 no 1_556
H20 C85 3.0743 no 1_556
H20 C86 2.9271 no 1_556
H20 C87 3.3638 no 1_556
H20 H61 3.3799 no 2_676
H20 H79A 3.5333 no 2_676
H20 H79C 2.9997 no 1_556
H20 H79D 3.1693 no 1_556
H20 H79F 3.2940 no 1_556
H20 H80A 3.5051 no 1_556
H20 H80D 3.1800 no 1_556
H20 H80F 3.4387 no 1_556
H20 H85 3.3025 no 1_556
H20 H86 3.0772 no 1_556
H21 C47 3.5547 no 2_676
H21 C48 3.0439 no 2_676
H21 C49 3.3533 no 2_676
H21 C60 2.7523 no 2_676
H21 C61 2.9844 no 2_676
H21 C78B 3.5082 no 2_676
H21 H48 3.0168 no 2_676
H21 H60 2.5245 no 2_676
H21 H61 2.9213 no 2_676
H21 H79A 3.2318 no 2_676
H21 H79E 3.4432 no 2_676
H21 H80C 3.2828 no 2_676
H21 H78B 2.9031 no 2_676
H22 S2 2.9648 no 2_676
H22 C67 3.0288 no 2_676
H22 C68 3.4772 no 2_676
H22 H60 3.3873 no 2_676
H22 H67 2.6915 no 2_676
H22 H68 3.5016 no 2_676
H22 H94 3.5877 no 1_556
H23 C67 3.5402 no 2_676
H23 C68 3.0338 no 2_676
H23 H67 3.4547 no 2_676
H23 H68 2.5415 no 2_676
H25 C27 3.5723 no 2_667
H25 C80A 3.5405 no 1_556
H25 C80B 3.1655 no 1_556
H25 H27 3.4468 no 2_667
H25 H80B 2.5735 no 1_556
H25 H80D 3.3908 no 1_556
H25 H80E 2.8338 no 1_556
H25 H80F 2.7856 no 1_556
H26 N2 3.5589 no 2_667
H26 C28 3.4445 no 2_667
H26 C29 3.4396 no 2_667
H26 H7 2.9319 no 2_667
H26 H80E 3.1093 no 1_556
H26 H82C 2.9317 no 1_556
H27 N2 2.8474 no 2_667
H27 C11 2.9478 no 2_667
H27 C12 3.2735 no 2_667
H27 C16 3.5892 no 2_667
H27 C24 3.5863 no 2_667
H27 C25 3.3885 no 2_667
H27 C30 3.5503 no 2_667
H27 C36 3.4593 no 2_667
H27 H7 3.5389 no 2_667
H27 H25 3.4468 no 2_667
H27 H30 2.9699 no 2_667
H27 H36 2.5704 no 2_667
H27 H82C 3.0690 no 1_556
H27 H88 3.4348 no 1_556
H28 C33 3.1247 no 1_455
H28 C34 3.4094 no 1_455
H28 C36 3.5299 no 2_667
H28 H33 2.5931 no 1_455
H28 H34 3.1453 no 1_455
H28 H36 2.7493 no 2_667
H28 H88 3.2815 no 1_556
H28 H89A 3.5755 no 1_556
H29 C89 3.3416 no 1_556
H29 H33 3.5999 no 1_455
H29 H57 2.7483 no 2_666
H29 H89A 3.1553 no 1_556
H29 H89B 2.6506 no 1_556
H30 C82 3.5840 no 2_666
H30 H27 2.9699 no 2_667
H30 H82A 2.8614 no 2_666
H30 H82C 3.4252 no 2_666
H32 C55 3.4057 no 2_766
H32 C56 3.1599 no 2_766
H32 C57 3.4728 no 2_766
H32 C89 3.4636 no 1_656
H32 H56 3.3116 no 2_766
H32 H64 3.2241 no 2_766
H32 H89B 3.3987 no 1_656
H32 H89C 2.6989 no 1_656
H33 C28 3.4301 no 1_655
H33 C56 3.5204 no 2_766
H33 C57 2.8783 no 2_766
H33 C58 3.1894 no 2_766
H33 H28 2.5931 no 1_655
H33 H29 3.5999 no 1_655
H33 H57 2.7780 no 2_766
H33 H58 3.2906 no 2_766
H33 H64 3.0198 no 2_766
H34 C13 2.9244 no 2_767
H34 C14 3.0138 no 2_767
H34 C36 3.4656 no 2_767
H34 C43 3.3259 no 2_767
H34 C45 3.4104 no 2_767
H34 H13 2.9194 no 2_767
H34 H28 3.1453 no 1_655
H34 H36 3.3822 no 2_767
H34 H43 3.0649 no 2_767
H34 H45C 2.6758 no 2_767
H35 C13 3.2839 no 2_767
H35 C33 3.5942 no 2_767
H35 C34 3.5226 no 2_767
H35 C35 3.5976 no 2_767
H35 C43 3.4455 no 2_767
H35 H13 2.5997 no 2_767
H35 H43 2.5877 no 2_767
H35 H63 3.3376 no 2_766
H35 H88 3.0108 no 2_666
H35 H89A 3.5211 no 2_666
H36 C27 3.0945 no 2_667
H36 C28 3.1836 no 2_667
H36 C88 3.4381 no 2_666
H36 H27 2.5704 no 2_667
H36 H28 2.7493 no 2_667
H36 H34 3.3822 no 2_767
H36 H63 3.5178 no 2_766
H36 H82A 3.2275 no 2_666
H36 H88 2.5673 no 2_666
H38 C91 3.3636 no 1_656
H38 H68 3.4844 no 2_676
H38 H69 3.2934 no 2_676
H38 H89C 2.9440 no 1_656
H38 H91 2.4440 no 1_656
H39 C70 3.5683 no 1_655
H39 C71 3.4970 no 1_655
H39 C91 3.5421 no 1_656
H39 H55 3.5129 no 2_766
H39 H69 2.8758 no 2_676
H39 H70 3.2786 no 1_655
H39 H71 3.1241 no 1_655
H39 H91 2.9087 no 1_656
H39 H92 3.3529 no 2_675
H39 H93 3.2585 no 2_675
H40 C72 3.0542 no 1_655
H40 C73 3.1719 no 1_655
H40 C74 3.2418 no 1_655
H40 C75 3.1707 no 1_655
H40 C76 3.0130 no 1_655
H40 C77 2.9637 no 1_655
H40 H55 2.8455 no 2_766
H40 H71 3.3033 no 1_655
H40 H76 3.4868 no 1_655
H40 H77 3.4299 no 1_655
H40 H93 2.8374 no 2_675
H41 C74 3.1459 no 1_655
H41 C74 3.3675 no 2_666
H41 C75 3.4723 no 1_655
H41 H54 3.2690 no 2_766
H41 H55 3.4527 no 2_766
H41 H74 3.1138 no 1_655
H41 H74 2.5567 no 2_666
H41 H75 3.3099 no 2_666
H42 C74 3.2110 no 2_666
H42 C75 3.2991 no 2_666
H42 H74 2.6974 no 2_666
H42 H75 2.8691 no 2_666
H42 H82A 3.0708 no 2_666
H43 C34 3.4676 no 2_767
H43 C35 3.2321 no 2_767
H43 C87 3.5625 no 1_656
H43 H34 3.0649 no 2_767
H43 H35 2.5877 no 2_767
H43 H87 3.0038 no 1_656
H43 H89A 3.4974 no 1_656
H44A C68 3.4418 no 2_676
H44A C90 3.4326 no 1_656
H44A C91 2.8545 no 1_656
H44A C92 3.4299 no 1_656
H44A H68 3.0200 no 2_676
H44A H89C 3.4897 no 1_656
H44A H91 2.6057 no 1_656
H44A H92 3.5595 no 1_656
H44B C85 3.3410 no 2_676
H44B H79B 3.4440 no 2_676
H44B H79C 3.4202 no 2_676
H44B H79F 3.2641 no 2_676
H44B H84 3.2131 no 2_676
H44B H85 2.5355 no 2_676
H44B H86 3.4265 no 1_656
H44B H87 3.2926 no 1_656
H44C C67 3.2993 no 2_676
H44C C68 3.3607 no 2_676
H44C C79A 3.2204 no 2_676
H44C C79B 3.2310 no 2_676
H44C H50 3.5859 no 2_676
H44C H67 2.7805 no 2_676
H44C H68 2.8967 no 2_676
H44C H79B 2.5264 no 2_676
H44C H79C 3.1045 no 2_676
H44C H79E 2.6382 no 2_676
H44C H79F 3.0159 no 2_676
H45A C79A 3.3041 no 2_676
H45A C79B 3.2375 no 2_676
H45A C80A 2.5276 no 1_556
H45A C80B 3.5060 no 1_556
H45A H79A 3.2385 no 2_676
H45A H79B 3.3129 no 2_676
H45A H79C 2.8276 no 2_676
H45A H79D 2.8429 no 2_676
H45A H79E 3.0311 no 2_676
H45A H79F 3.3113 no 2_676
H45A H80A 2.3072 no 1_556
H45A H80B 2.6085 no 1_556
H45A H80C 2.2577 no 1_556
H45A H80F 2.7715 no 1_556
H45A H78B 2.9681 no 1_556
H45B C62 3.2720 no 1_556
H45B C63 3.3161 no 1_556
H45B H62 3.2516 no 1_556
H45B H63 3.3455 no 1_556
H45B H79C 3.2339 no 2_676
H45B H79D 3.5857 no 2_676
H45B H79F 3.5718 no 2_676
H45B H80C 3.0431 no 1_556
H45B H85 2.7885 no 2_676
H45C C34 3.1604 no 2_767
H45C C63 3.2561 no 1_556
H45C C64 3.5240 no 1_556
H45C C80A 3.2187 no 1_556
H45C H34 2.6758 no 2_767
H45C H48 3.3056 no 1_556
H45C H63 3.1901 no 1_556
H45C H80A 3.4472 no 1_556
H45C H80B 3.0428 no 1_556
H45C H80C 2.6837 no 1_556
H45C H80F 3.5326 no 1_556
H48 H21 3.0168 no 2_676
H48 H45C 3.3056 no 1_554
H50 C84 3.5995 no .
H50 H44C 3.5859 no 2_676
H50 H82B 3.0447 no .
H50 H84 2.7583 no .
H54 C41 3.5276 no 2_766
H54 C73 3.1499 no 2_666
H54 H41 3.2690 no 2_766
H54 H73 2.5320 no 2_666
H54 H74 3.4457 no 2_666
H55 C39 3.2299 no 2_766
H55 C40 2.8104 no 2_766
H55 C41 3.1867 no 2_766
H55 C65 3.2912 no 2_666
H55 C71 3.1626 no 2_666
H55 C72 3.3045 no 2_666
H55 C73 3.1699 no 2_666
H55 H39 3.5129 no 2_766
H55 H40 2.8455 no 2_766
H55 H41 3.4527 no 2_766
H55 H65 2.6019 no 2_666
H55 H71 2.2788 no 2_666
H55 H73 2.9478 no 2_666
H56 O3 2.8538 no 2_666
H56 C5 3.5114 no 2_666
H56 C71 3.4756 no 2_666
H56 C89 3.3822 no 2_665
H56 H32 3.3116 no 2_766
H56 H71 2.6484 no 2_666
H56 H89B 2.6225 no 2_665
H56 H89C 3.3884 no 2_665
H57 C6 3.5453 no 2_666
H57 C7 3.3608 no 2_666
H57 C8 3.5225 no 2_666
H57 C29 3.4353 no 2_666
H57 H29 2.7483 no 2_666
H57 H33 2.7780 no 2_766
H57 H89B 3.3110 no 2_665
H58 C7 3.5665 no 2_666
H58 C8 3.0589 no 2_666
H58 H8 2.8144 no 2_666
H58 H33 3.2906 no 2_766
H60 C21 3.2010 no 2_676
H60 C94 3.5940 no 2_675
H60 H21 2.5245 no 2_676
H60 H22 3.3873 no 2_676
H60 H94 2.7722 no 2_675
H61 C21 3.3479 no 2_676
H61 C94 3.0582 no 2_675
H61 C95 3.5834 no 2_675
H61 H20 3.3799 no 2_676
H61 H21 2.9213 no 2_676
H61 H76 2.7584 no 1_655
H61 H86 2.8499 no 2_675
H61 H94 2.7655 no 2_675
H62 C83 2.9987 no 1_655
H62 C84 2.7899 no 1_655
H62 C85 2.9400 no 1_655
H62 C86 3.2665 no 1_655
H62 C87 3.4265 no 1_655
H62 C88 3.2950 no 1_655
H62 H45B 3.2516 no 1_554
H62 H76 3.2414 no 1_655
H62 H84 3.1466 no 1_655
H62 H85 3.3760 no 1_655
H62 H85 3.4880 no 2_675
H62 H86 2.8475 no 2_675
H63 C31 3.5342 no 2_766
H63 C34 3.3163 no 2_766
H63 C35 3.0462 no 2_766
H63 C36 3.1633 no 2_766
H63 C83 3.3649 no 1_655
H63 C88 3.2374 no 1_655
H63 H35 3.3376 no 2_766
H63 H36 3.5178 no 2_766
H63 H45B 3.3455 no 1_554
H63 H45C 3.1901 no 1_554
H63 H82A 2.9399 no 1_655
H63 H88 3.2416 no 1_655
H64 C32 3.0163 no 2_766
H64 C33 2.8840 no 2_766
H64 C34 3.3877 no 2_766
H64 H32 3.2241 no 2_766
H64 H33 3.0198 no 2_766
H65 C55 3.0336 no 2_666
H65 H55 2.6019 no 2_666
H67 C22 3.1622 no 2_676
H67 C23 3.5788 no 2_676
H67 C44 3.5982 no 2_676
H67 H22 2.6915 no 2_676
H67 H23 3.4547 no 2_676
H67 H44C 2.7805 no 2_676
H68 S1 3.3186 no 2_676
H68 C15 3.4256 no 2_676
H68 C23 3.1763 no 2_676
H68 C44 3.3850 no 2_676
H68 H22 3.5016 no 2_676
H68 H23 2.5415 no 2_676
H68 H38 3.4844 no 2_676
H68 H44A 3.0200 no 2_676
H68 H44C 2.8967 no 2_676
H68 H91 3.5198 no 2_575
H69 S1 3.1731 no 2_676
H69 O2 3.3336 no 2_676
H69 C4 3.3797 no 2_676
H69 C38 3.5658 no 2_676
H69 C39 3.3345 no 2_676
H69 H38 3.2934 no 2_676
H69 H39 2.8758 no 2_676
H69 H91 3.4525 no 2_575
H69 H92 3.3936 no 2_575
H70 O2 3.3863 no 2_676
H70 C90 3.3858 no 1_556
H70 C91 3.0003 no 1_556
H70 C92 2.9639 no 1_556
H70 C93 3.2602 no 1_556
H70 C94 3.5805 no 1_556
H70 H39 3.2786 no 1_455
H70 H91 3.3247 no 1_556
H70 H92 3.2915 no 1_556
H70 H92 3.4983 no 2_575
H71 C39 3.4885 no 1_455
H71 C40 3.5801 no 1_455
H71 C55 2.9296 no 2_666
H71 C56 3.1115 no 2_666
H71 H39 3.1241 no 1_455
H71 H40 3.3033 no 1_455
H71 H55 2.2788 no 2_666
H71 H56 2.6484 no 2_666
H73 C8 2.9620 no 2_666
H73 C9 3.0104 no 2_666
H73 C54 3.0880 no 2_666
H73 C55 3.2935 no 2_666
H73 H8 2.8209 no 2_666
H73 H9 2.9231 no 2_666
H73 H54 2.5320 no 2_666
H73 H55 2.9478 no 2_666
H74 C41 3.1265 no 2_666
H74 C42 3.1973 no 2_666
H74 H41 3.1138 no 1_455
H74 H41 2.5567 no 2_666
H74 H42 2.6974 no 2_666
H74 H54 3.4457 no 2_666
H75 C59 3.5573 no 1_455
H75 C60 3.5999 no 1_455
H75 C63 3.4968 no 1_455
H75 C64 3.4731 no 1_455
H75 H41 3.3099 no 2_666
H75 H42 2.8691 no 2_666
H75 H82A 3.4952 no .
H76 C60 3.4071 no 1_455
H76 C61 2.7971 no 1_455
H76 C62 3.0814 no 1_455
H76 C93 3.1903 no 2_575
H76 H40 3.4868 no 1_455
H76 H61 2.7584 no 1_455
H76 H62 3.2414 no 1_455
H76 H84 3.4024 no .
H76 H93 2.8390 no 2_575
H77 C92 3.2621 no 2_575
H77 C93 3.4730 no 2_575
H77 H40 3.4299 no 1_455
H77 H84 3.3060 no .
H77 H92 2.8868 no 2_575
H77 H93 3.3086 no 2_575
H79A C20 3.3907 no 2_676
H79A C21 3.2238 no 2_676
H79A C79A 3.4284 no 2_675
H79A C80A 3.2551 no 2_675
H79A H20 3.5333 no 2_676
H79A H21 3.2318 no 2_676
H79A H45A 3.2385 no 2_676
H79A H79A 2.7914 no 2_675
H79A H79C 3.3045 no 2_675
H79A H80A 2.3071 no 2_675
H79A H80C 3.5670 no 2_675
H79B C44 3.3778 no 2_676
H79B H44B 3.4440 no 2_676
H79B H44C 2.5264 no 2_676
H79B H45A 3.3129 no 2_676
H79B H80A 3.4345 no 2_675
H79B H84 3.2875 no .
H79C C45 3.4480 no 2_676
H79C C84 3.2773 no .
H79C C85 3.3457 no .
H79C H20 2.9997 no 1_554
H79C H44B 3.4202 no 2_676
H79C H44C 3.1045 no 2_676
H79C H45A 2.8276 no 2_676
H79C H45B 3.2339 no 2_676
H79C H79A 3.3045 no 2_675
H79C H80A 2.9262 no 2_675
H79C H80C 3.5581 no 2_675
H79C H84 3.0387 no .
H79C H85 3.1522 no .
H79D C78B 3.3820 no 2_675
H79D C79B 3.2462 no 2_675
H79D H20 3.1693 no 1_554
H79D H45A 2.8429 no 2_676
H79D H45B 3.5857 no 2_676
H79D H79D 2.4822 no 2_675
H79D H79E 3.5947 no 2_675
H79D H80F 3.3989 no 2_675
H79D H78B 2.7393 no 2_675
H79E C21 3.3339 no 2_676
H79E C22 3.4477 no 2_676
H79E C44 3.4945 no 2_676
H79E H15 3.3588 no 2_676
H79E H21 3.4432 no 2_676
H79E H44C 2.6382 no 2_676
H79E H45A 3.0311 no 2_676
H79E H79D 3.5947 no 2_675
H79F C44 3.5741 no 2_676
H79F C84 2.7618 no .
H79F C85 3.0846 no .
H79F H20 3.2940 no 1_554
H79F H44B 3.2641 no 2_676
H79F H44C 3.0159 no 2_676
H79F H45A 3.3113 no 2_676
H79F H45B 3.5718 no 2_676
H79F H84 2.4068 no .
H79F H85 2.9858 no .
H80A C19 3.4480 no 1_554
H80A C20 3.4654 no 1_554
H80A C45 3.2209 no 1_554
H80A C79A 3.0094 no 2_675
H80A H15 2.9435 no 1_554
H80A H19 3.4734 no 1_554
H80A H20 3.5051 no 1_554
H80A H45A 2.3072 no 1_554
H80A H45C 3.4472 no 1_554
H80A H79A 2.3071 no 2_675
H80A H79B 3.4345 no 2_675
H80A H79C 2.9262 no 2_675
H80A H80A 3.5818 no 2_675
H80B C15 3.5143 no 1_554
H80B C19 3.5418 no 1_554
H80B C25 3.2145 no 1_554
H80B C45 3.2654 no 1_554
H80B H15 2.8697 no 1_554
H80B H19 3.2151 no 1_554
H80B H25 2.5735 no 1_554
H80B H45A 2.6085 no 1_554
H80B H45C 3.0428 no 1_554
H80C C45 2.8013 no 1_554
H80C H21 3.2828 no 2_676
H80C H45A 2.2577 no 1_554
H80C H45B 3.0431 no 1_554
H80C H45C 2.6837 no 1_554
H80C H79A 3.5670 no 2_675
H80C H79C 3.5581 no 2_675
H80D C19 3.1499 no 1_554
H80D C20 3.4740 no 1_554
H80D C25 3.5324 no 1_554
H80D C82 3.2266 no .
H80D C83 2.9976 no .
H80D C84 3.0717 no .
H80D H19 2.5481 no 1_554
H80D H20 3.1800 no 1_554
H80D H25 3.3908 no 1_554
H80D H82B 3.2487 no .
H80D H82C 2.9009 no .
H80D H84 3.1578 no .
H80E C25 3.2816 no 1_554
H80E C26 3.4230 no 1_554
H80E H19 3.5343 no 1_554
H80E H25 2.8338 no 1_554
H80E H26 3.1093 no 1_554
H80E H82C 3.3204 no .
H80F C15 3.5163 no 1_554
H80F C18 3.5994 no 1_554
H80F C19 2.9268 no 1_554
H80F C20 3.3684 no 1_554
H80F C25 3.2977 no 1_554
H80F C45 3.5766 no 1_554
H80F H15 2.7495 no 1_554
H80F H19 2.6734 no 1_554
H80F H20 3.4387 no 1_554
H80F H25 2.7856 no 1_554
H80F H45A 2.7715 no 1_554
H80F H45C 3.5326 no 1_554
H80F H79D 3.3989 no 2_675
H82A C36 3.5565 no 2_666
H82A C63 3.4178 no 1_455
H82A C75 3.5212 no .
H82A H7 3.2857 no 2_666
H82A H30 2.8614 no 2_666
H82A H36 3.2275 no 2_666
H82A H42 3.0708 no 2_666
H82A H63 2.9399 no 1_455
H82A H75 3.4952 no .
H82B C50 3.4460 no .
H82B C74 3.5047 no .
H82B C75 3.3096 no .
H82B C76 3.2798 no .
H82B C77 3.4324 no .
H82B H78A 2.9239 no .
H82B H7 3.1809 no 2_666
H82B H8 3.4429 no 2_666
H82B H50 3.0447 no .
H82B H80D 3.2487 no .
H82C C7 3.5368 no 2_666
H82C C26 3.0894 no 1_554
H82C C27 3.1697 no 1_554
H82C C80B 3.5587 no .
H82C H78A 3.0228 no .
H82C H7 2.6560 no 2_666
H82C H26 2.9317 no 1_554
H82C H27 3.0690 no 1_554
H82C H30 3.4252 no 2_666
H82C H80D 2.9009 no .
H82C H80E 3.3204 no .
H84 C50 3.5784 no .
H84 C76 3.4942 no .
H84 C77 3.4474 no .
H84 C78A 3.3828 no .
H84 C79A 3.3990 no .
H84 C79B 3.3410 no .
H84 H78A 2.7120 no .
H84 H44B 3.2131 no 2_676
H84 H50 2.7583 no .
H84 H62 3.1466 no 1_455
H84 H76 3.4024 no .
H84 H77 3.3060 no .
H84 H79B 3.2875 no .
H84 H79C 3.0387 no .
H84 H79F 2.4068 no .
H84 H80D 3.1578 no .
H85 C44 3.4446 no 2_676
H85 C86 3.1431 no 2_575
H85 H20 3.3025 no 1_554
H85 H44B 2.5355 no 2_676
H85 H45B 2.7885 no 2_676
H85 H62 3.3760 no 1_455
H85 H62 3.4880 no 2_675
H85 H79C 3.1522 no .
H85 H79F 2.9858 no .
H85 H86 2.7189 no 2_575
H86 C61 3.4258 no 2_675
H86 C62 3.4258 no 2_675
H86 C85 3.0956 no 2_575
H86 C86 3.5230 no 2_575
H86 H20 3.0772 no 1_554
H86 H44B 3.4265 no 1_454
H86 H61 2.8499 no 2_675
H86 H62 2.8475 no 2_675
H86 H85 2.7189 no 2_575
H86 H86 3.4833 no 2_575
H87 C89 3.1339 no .
H87 C90 3.4189 no .
H87 C95 3.5905 no .
H87 H43 3.0038 no 1_454
H87 H44B 3.2926 no 1_454
H87 H89A 2.2640 no .
H87 H89C 3.5969 no .
H87 H95 3.4579 no .
H88 C27 3.3319 no 1_554
H88 C28 3.2382 no 1_554
H88 C35 3.3500 no 2_666
H88 C36 3.1243 no 2_666
H88 H19 3.5207 no 1_554
H88 H27 3.4348 no 1_554
H88 H28 3.2815 no 1_554
H88 H35 3.0108 no 2_666
H88 H36 2.5673 no 2_666
H88 H63 3.2416 no 1_455
H88 H89A 3.3486 no .
H89A C87 3.0961 no .
H89A H13 3.5906 no 1_454
H89A H28 3.5755 no 1_554
H89A H29 3.1553 no 1_554
H89A H35 3.5211 no 2_666
H89A H43 3.4974 no 1_454
H89A H87 2.2640 no .
H89A H88 3.3486 no .
H89B O3 3.1910 no 1_554
H89B C29 3.4503 no 1_554
H89B C56 3.3088 no 2_665
H89B H29 2.6506 no 1_554
H89B H32 3.3987 no 1_454
H89B H56 2.6225 no 2_665
H89B H57 3.3110 no 2_665
H89C C13 3.5441 no 1_454
H89C C32 3.2098 no 1_454
H89C C38 3.4510 no 1_454
H89C H13 2.7844 no 1_454
H89C H32 2.6989 no 1_454
H89C H38 2.9440 no 1_454
H89C H44A 3.4897 no 1_454
H89C H56 3.3884 no 2_665
H89C H87 3.5969 no .
H91 C38 3.1452 no 1_454
H91 C39 3.3736 no 1_454
H91 C44 3.5844 no 1_454
H91 H38 2.4440 no 1_454
H91 H39 2.9087 no 1_454
H91 H44A 2.6057 no 1_454
H91 H68 3.5198 no 2_575
H91 H69 3.4525 no 2_575
H91 H70 3.3247 no 1_554
H92 C67 3.5653 no 2_575
H92 C68 3.2884 no 2_575
H92 C69 3.0499 no 2_575
H92 C70 3.1072 no 2_575
H92 C71 3.3754 no 2_575
H92 C77 3.5086 no 2_575
H92 H39 3.3529 no 2_675
H92 H44A 3.5595 no 1_454
H92 H69 3.3936 no 2_575
H92 H70 3.2915 no 1_554
H92 H70 3.4983 no 2_575
H92 H77 2.8868 no 2_575
H93 O1 2.6098 no 2_675
H93 C3 3.1170 no 2_675
H93 C39 3.5652 no 2_675
H93 C40 3.3465 no 2_675
H93 C76 3.1895 no 2_575
H93 C77 3.4395 no 2_575
H93 H39 3.2585 no 2_675
H93 H40 2.8374 no 2_675
H93 H76 2.8390 no 2_575
H93 H77 3.3086 no 2_575
H94 O1 3.1692 no 2_675
H94 O2 3.2118 no 2_675
H94 C3 3.2763 no 2_675
H94 C4 3.3193 no 2_675
H94 C21 3.5696 no 1_554
H94 C22 3.5699 no 1_554
H94 C60 3.3892 no 2_675
H94 C61 3.3770 no 2_675
H94 H22 3.5877 no 1_554
H94 H60 2.7722 no 2_675
H94 H61 2.7655 no 2_675
H95 O3 3.2984 no 1_554
H95 C18 3.3221 no 1_554
H95 C19 3.2565 no 1_554
H95 C20 3.3227 no 1_554
H95 C21 3.4463 no 1_554
H95 C22 3.4638 no 1_554
H95 C23 3.3965 no 1_554
H95 H87 3.4579 no .
H78B C21 3.3653 no 2_676
H78B H21 2.9031 no 2_676
H78B H45A 2.9681 no 1_554
H78B H79D 2.7393 no 2_675

loop_
_geom_torsion_atom_site_label_1
_geom_torsion_atom_site_label_2
_geom_torsion_atom_site_label_3
_geom_torsion_atom_site_label_4
_geom_torsion
_geom_torsion_publ_flag
S1 Fe1 N1 C6 3.43(12) no
S1 Fe1 N1 C10 -174.17(13) no
N1 Fe1 S1 C1 -6.80(6) no
C3 Fe1 S1 C1 -94.64(10) no
C4 Fe1 S1 C1 173.01(9) no
C5 Fe1 S1 C1 80.22(9) no
S2 Fe1 N1 C6 -178.80(13) no
S2 Fe1 N1 C10 3.60(12) no
N1 Fe1 S2 C2 -3.53(6) no
C3 Fe1 S2 C2 84.49(9) no
C4 Fe1 S2 C2 176.69(9) no
C5 Fe1 S2 C2 -90.39(9) no
C3 Fe1 N1 C6 94.06(16) no
C3 Fe1 N1 C10 -83.54(16) no
C5 Fe1 N1 C6 -86.23(17) no
C5 Fe1 N1 C10 96.17(17) no
Fe1 S1 C1 N2 -170.24(17) no
Fe1 S1 C1 C6 10.32(15) no
Fe1 S2 C2 N3 -174.09(17) no
Fe1 S2 C2 C10 3.76(16) no
Fe1 N1 C6 C1 2.6(3) no
Fe1 N1 C6 C7 -175.75(13) no
Fe1 N1 C10 C2 -2.0(3) no
Fe1 N1 C10 C9 176.02(13) no
C6 N1 C10 C2 -179.59(17) no
C6 N1 C10 C9 -1.6(3) no
C10 N1 C6 C1 -179.80(17) no
C10 N1 C6 C7 1.9(3) no
C1 N2 C11 C12 -100.3(3) no
C1 N2 C11 C16 81.4(3) no
C11 N2 C1 S1 -2.2(3) no
C11 N2 C1 C6 177.24(17) no
C2 N3 C46 C47 95.0(3) no
C2 N3 C46 C51 -89.3(3) no
C46 N3 C2 S2 5.7(3) no
C46 N3 C2 C10 -172.07(17) no
S1 C1 C6 N1 -9.6(3) no
S1 C1 C6 C7 168.73(15) no
N2 C1 C6 N1 170.92(19) no
N2 C1 C6 C7 -10.7(4) no
S2 C2 C10 N1 -1.8(3) no
S2 C2 C10 C9 -179.71(14) no
N3 C2 C10 N1 176.20(19) no
N3 C2 C10 C9 -1.8(4) no
N1 C6 C7 C8 -0.5(4) no
C1 C6 C7 C8 -178.75(19) no
C6 C7 C8 C9 -1.1(4) no
C7 C8 C9 C10 1.4(4) no
C8 C9 C10 N1 -0.0(4) no
C8 C9 C10 C2 177.86(19) no
N2 C11 C12 C13 178.61(16) no
N2 C11 C12 C30 0.9(3) no
N2 C11 C16 C15 -178.47(16) no
N2 C11 C16 C17 2.7(3) no
C12 C11 C16 C15 3.3(3) no
C12 C11 C16 C17 -175.55(17) no
C16 C11 C12 C13 -3.1(3) no
C16 C11 C12 C30 179.20(16) no
C11 C12 C13 C14 0.5(4) no
C11 C12 C30 C31 -145.77(19) no
C11 C12 C30 C37 85.7(3) no
C13 C12 C30 C31 36.6(3) no
C13 C12 C30 C37 -92.0(3) no
C30 C12 C13 C14 178.22(18) no
C12 C13 C14 C15 1.7(4) no
C12 C13 C14 C43 -175.72(19) no
C13 C14 C15 C16 -1.5(4) no
C13 C14 C43 C44 100.4(3) no
C13 C14 C43 C45 -135.1(3) no
C15 C14 C43 C44 -76.9(4) no
C15 C14 C43 C45 47.6(4) no
C43 C14 C15 C16 175.9(3) no
C14 C15 C16 C11 -1.0(3) no
C14 C15 C16 C17 177.84(19) no
C11 C16 C17 C18 -149.78(19) no
C11 C16 C17 C24 83.0(3) no
C15 C16 C17 C18 31.4(3) no
C15 C16 C17 C24 -95.8(3) no
C16 C17 C18 C19 -116.0(3) no
C16 C17 C18 C23 62.7(4) no
C16 C17 C24 C25 39.6(4) no
C16 C17 C24 C29 -145.3(3) no
C18 C17 C24 C25 -87.6(3) no
C18 C17 C24 C29 87.5(4) no
C24 C17 C18 C19 11.1(5) no
C24 C17 C18 C23 -170.2(3) no
C17 C18 C19 C20 177.0(3) no
C17 C18 C23 C22 -177.0(3) no
C19 C18 C23 C22 1.8(5) no
C23 C18 C19 C20 -1.7(5) no
C18 C19 C20 C21 -0.1(6) no
C19 C20 C21 C22 1.9(6) no
C20 C21 C22 C23 -1.9(7) no
C21 C22 C23 C18 -0.0(6) no
C17 C24 C25 C26 175.6(3) no
C17 C24 C29 C28 -175.5(3) no
C25 C24 C29 C28 -0.2(5) no
C29 C24 C25 C26 0.4(5) no
C24 C25 C26 C27 -0.5(5) no
C25 C26 C27 C28 0.4(6) no
C26 C27 C28 C29 -0.2(6) no
C27 C28 C29 C24 0.1(6) no
C12 C30 C31 C32 -105.6(3) no
C12 C30 C31 C36 73.1(3) no
C12 C30 C37 C38 32.3(4) no
C12 C30 C37 C42 -149.1(3) no
C31 C30 C37 C38 -95.7(3) no
C31 C30 C37 C42 83.0(4) no
C37 C30 C31 C32 23.2(4) no
C37 C30 C31 C36 -158.2(3) no
C30 C31 C32 C33 178.1(3) no
C30 C31 C36 C35 -178.4(3) no
C32 C31 C36 C35 0.2(5) no
C36 C31 C32 C33 -0.6(5) no
C31 C32 C33 C34 0.4(6) no
C32 C33 C34 C35 0.1(6) no
C33 C34 C35 C36 -0.4(6) no
C34 C35 C36 C31 0.2(6) no
C30 C37 C38 C39 177.5(3) no
C30 C37 C42 C41 -178.2(3) no
C38 C37 C42 C41 0.5(5) no
C42 C37 C38 C39 -1.2(4) no
C37 C38 C39 C40 1.1(5) no
C38 C39 C40 C41 -0.5(5) no
C39 C40 C41 C42 -0.2(5) no
C40 C41 C42 C37 0.1(5) no
N3 C46 C47 C48 175.6(3) no
N3 C46 C47 C52 -4.1(4) no
N3 C46 C51 C50 -172.2(3) no
N3 C46 C51 C65 7.4(5) no
C47 C46 C51 C50 3.4(5) no
C47 C46 C51 C65 -177.0(3) no
C51 C46 C47 C48 -0.2(5) no
C51 C46 C47 C52 -179.9(3) no
C46 C47 C48 C49 -2.6(5) no
C46 C47 C52 C53 89.8(4) no
C46 C47 C52 C59 -143.7(3) no
C48 C47 C52 C53 -89.9(3) no
C48 C47 C52 C59 36.6(4) no
C52 C47 C48 C49 177.1(3) no
C47 C48 C49 C50 2.0(5) no
C47 C48 C49 C78A -169.7(3) no
C47 C48 C49 C78B 170.7(3) no
C48 C49 C50 C51 1.4(5) no
C48 C49 C78A C79A -120.7(5) no
C48 C49 C78A C80A -7.4(11) no
C48 C49 C78B C79B -145.2(7) no
C48 C49 C78B C80B 84.1(7) no
C50 C49 C78A C79A 67.4(6) no
C50 C49 C78A C80A -179.2(5) no
C78A C49 C50 C51 174.1(6) no
C50 C49 C78B C79B 22.2(13) no
C50 C49 C78B C80B -108.5(7) no
C78B C49 C50 C51 -165.6(7) no
C78A C49 C78B C79B 82.3(16) no
C78A C49 C78B C80B -48.4(15) no
C78B C49 C78A C79A -63.2(16) no
C78B C49 C78A C80A 50.2(13) no
C49 C50 C51 C46 -4.1(5) no
C49 C50 C51 C65 176.3(3) no
C46 C51 C65 C66 107.8(3) no
C46 C51 C65 C72 -124.9(3) no
C50 C51 C65 C66 -72.6(4) no
C50 C51 C65 C72 54.7(4) no
C47 C52 C53 C54 -145.5(2) no
C47 C52 C53 C58 37.0(3) no
C47 C52 C59 C60 63.0(4) no
C47 C52 C59 C64 -115.6(3) no
C53 C52 C59 C60 -170.6(2) no
C53 C52 C59 C64 10.8(4) no
C59 C52 C53 C54 88.9(3) no
C59 C52 C53 C58 -88.6(3) no
C52 C53 C54 C55 -178.1(2) no
C52 C53 C58 C57 178.6(2) no
C54 C53 C58 C57 1.1(4) no
C58 C53 C54 C55 -0.5(4) no
C53 C54 C55 C56 -0.6(5) no
C54 C55 C56 C57 1.3(5) no
C55 C56 C57 C58 -0.7(5) no
C56 C57 C58 C53 -0.5(5) no
C52 C59 C60 C61 -175.3(2) no
C52 C59 C64 C63 176.1(2) no
C60 C59 C64 C63 -2.5(4) no
C64 C59 C60 C61 3.4(4) no
C59 C60 C61 C62 -1.7(5) no
C60 C61 C62 C63 -0.9(5) no
C61 C62 C63 C64 1.8(5) no
C62 C63 C64 C59 -0.1(5) no
C51 C65 C66 C67 31.4(4) no
C51 C65 C66 C71 -150.8(2) no
C51 C65 C72 C73 81.8(3) no
C51 C65 C72 C77 -96.4(3) no
C66 C65 C72 C73 -149.2(2) no
C66 C65 C72 C77 32.6(4) no
C72 C65 C66 C67 -94.9(3) no
C72 C65 C66 C71 82.9(3) no
C65 C66 C67 C68 176.5(3) no
C65 C66 C71 C70 -178.1(3) no
C67 C66 C71 C70 -0.1(5) no
C71 C66 C67 C68 -1.3(5) no
C66 C67 C68 C69 1.3(5) no
C67 C68 C69 C70 0.2(5) no
C68 C69 C70 C71 -1.5(6) no
C69 C70 C71 C66 1.5(6) no
C65 C72 C73 C74 -177.6(3) no
C65 C72 C77 C76 178.5(3) no
C73 C72 C77 C76 0.2(5) no
C77 C72 C73 C74 0.7(5) no
C72 C73 C74 C75 -0.6(6) no
C73 C74 C75 C76 -0.4(6) no
C74 C75 C76 C77 1.3(6) no
C75 C76 C77 C72 -1.3(6) no
C82 C83 C84 C85 -178.7(4) no
C82 C83 C88 C87 177.9(4) no
C84 C83 C88 C87 -0.8(6) no
C88 C83 C84 C85 -0.0(6) no
C83 C84 C85 C86 0.7(6) no
C84 C85 C86 C87 -0.5(7) no
C85 C86 C87 C88 -0.3(7) no
C86 C87 C88 C83 1.0(7) no
C89 C90 C91 C92 178.6(5) no
C89 C90 C95 C94 179.8(5) no
C91 C90 C95 C94 -1.0(8) no
C95 C90 C91 C92 -0.6(8) no
C90 C91 C92 C93 1.9(9) no
C91 C92 C93 C94 -1.4(9) no
C92 C93 C94 C95 -0.2(8) no
C93 C94 C95 C90 1.5(8) no
